data_1566582
loop_
_publ_author_name
'Meurer, Florian'
'von Essen, Carolina'
'K\"uhn, Clemens'
'Puschmann, Horst'
'Bodensteiner, Michael'

_publ_section_title
;
 The benefits of Cu K\b radiation for the single-crystal X-ray structure
 determination of crystalline sponges
;
_journal_issue 3
_journal_name_full IUCrJ
_journal_paper_doi 10.1107/S2052252522002147
_journal_volume 9
_journal_year 2022
_chemical_formula_moiety 'C36 H24 Cl6 N12 Zn3, C11.098 H12.197 O2, C10.332 H10.664 O2, 1.733(C6 H12), 0.157(C6 H10)'
_chemical_formula_sum 'C68.62 H68.92 Cl6 N12 O4 Zn3'
_chemical_formula_weight 1534.51
_space_group_crystal_system monoclinic
_space_group_IT_number 15
_space_group_name_Hall '-C 2yc'
_space_group_name_H-M_alt 'C 1 2/c 1'
_atom_sites_solution_hydrogens geom
_audit_creation_date 2022-02-17
_audit_creation_method
;
Olex2 1.5-alpha
(compiled 2021.12.21 svn.raa29eb21 for OlexSys, GUI svn.r6440)
;
_cell_angle_alpha 90
_cell_angle_beta 102.247(4)
_cell_angle_gamma 90
_cell_formula_units_Z 8
_cell_length_a 33.3060(13)
_cell_length_b 14.4880(4)
_cell_length_c 31.8026(11)
_cell_measurement_reflns_used 10445
_cell_measurement_temperature 100.01(10)
_cell_measurement_theta_max 73.6130
_cell_measurement_theta_min 2.3870
_cell_volume 14996.7(9)
_computing_cell_refinement 'CrysAlisPro 1.171.41.47a (Rigaku OD, 2019)'
_computing_data_collection 'CrysAlisPro 1.171.41.47a (Rigaku OD, 2019)'
_computing_data_reduction 'CrysAlisPro 1.171.41.47a (Rigaku OD, 2019)'
_computing_molecular_graphics 'Olex2 1.5-alpha (Dolomanov et al., 2009)'
_computing_publication_material 'Olex2 1.5-alpha (Dolomanov et al., 2009)'
_computing_structure_refinement 'SHELXL 2016/6 (Sheldrick, 2015)'
_computing_structure_solution 'SHELXT 2018/2 (Sheldrick, 2018)'
_diffrn_ambient_temperature 100.00
_diffrn_detector_area_resol_mean 4.1818
_diffrn_detector_type TitanS2
_diffrn_measured_fraction_theta_full 1.000
_diffrn_measured_fraction_theta_max 0.972
_diffrn_measurement_details
;
List of Runs (angles in degrees, time in seconds):

  # Type    Start    End  Width  t~exp~   \w     \q     \k     \f   Frames
#--------------------------------------------------------------------------
  1  \w    -22.00  28.00   1.00   30.00    --  -43.64  38.00-150.00   50
  2  \w    -44.00  26.00   1.00   30.00    --  -43.64  57.00 120.00   70
  3  \w    -22.00  28.00   1.00   30.00    --  -43.64  38.00   0.00   50
  4  \w     -5.00  34.00   1.00   30.00    --  -43.64  19.00 -90.00   39
  5  \w    -44.00  26.00   1.00   30.00    --  -43.64  57.00-120.00   70
  6  \w     -5.00  34.00   1.00   30.00    --  -43.64  19.00-120.00   39
  7  \w     -5.00  34.00   1.00   30.00    --  -43.64  19.00 -60.00   39
  8  \w     30.00 127.00   1.00   90.00    --  104.50 -77.00-180.00   97
  9  \w     35.00  93.00   1.00   90.00    --  104.50 -61.00-150.00   58
 10  \w     35.00  93.00   1.00   90.00    --  104.50 -61.00 120.00   58
 11  \w     80.00 175.00   1.00   90.00    --  104.50  45.00 120.00   95
 12  \w     34.00  72.00   1.00   90.00    --  104.50 -45.00 150.00   38
 13  \w     31.00 112.00   1.00   90.00    --  104.50-125.00 -30.00   81
 14  \w     34.00  72.00   1.00   90.00    --  104.50 -45.00   0.00   38
 15  \w     65.00 178.00   1.00   90.00    --  104.50  15.00  60.00  113
 16  \w     34.00  72.00   1.00   90.00    --  104.50 -45.00 -30.00   38
 17  \w     34.00  72.00   1.00   90.00    --  104.50 -45.00-120.00   38
 18  \w     80.00 175.00   1.00   90.00    --  104.50  45.00 -30.00   95
 19  \w     34.00  72.00   1.00   90.00    --  104.50 -45.00  30.00   38
 20  \w     30.00 127.00   1.00   90.00    --  104.50 -77.00   0.00   97
 21  \w   -113.00 -18.00   1.00   30.00    --  -43.64 -57.00 -30.00   95
 22  \w   -113.00 -18.00   1.00   30.00    --  -43.64 -57.00  60.00   95
 23  \w   -113.00 -18.00   1.00   30.00    --  -43.64 -57.00-150.00   95
 24  \w   -113.00 -18.00   1.00   30.00    --  -43.64 -57.00 -90.00   95
 25  \w   -113.00 -18.00   1.00   30.00    --  -43.64 -57.00 120.00   95
 26  \w     31.00  57.00   1.00   90.00    --  104.50 -30.00  60.00   26
 27  \w     78.00 178.00   1.00   90.00    --  104.50  30.00-120.00  100
 28  \w     78.00 103.00   1.00   90.00    --  104.50  61.00 -90.00   25
 29  \w     78.00 165.00   1.00   90.00    --  104.50  61.00 150.00   87
;
_diffrn_measurement_device 'four-circle diffractometer'
_diffrn_measurement_device_type 'Rigaku Oxford Diffraction SuperNova, TitanS2'
_diffrn_measurement_method '\w scans'
_diffrn_radiation_type 'Cu K\b'
_diffrn_radiation_wavelength 1.39222
_diffrn_reflns_av_R_equivalents 0.1070
_diffrn_reflns_av_unetI/netI 0.0792
_diffrn_reflns_Laue_measured_fraction_full 1.000
_diffrn_reflns_Laue_measured_fraction_max 0.972
_diffrn_reflns_limit_h_max 45
_diffrn_reflns_limit_h_min -45
_diffrn_reflns_limit_k_max 19
_diffrn_reflns_limit_k_min -18
_diffrn_reflns_limit_l_max 43
_diffrn_reflns_limit_l_min -43
_diffrn_reflns_number 125662
_diffrn_reflns_point_group_measured_fraction_full 1.000
_diffrn_reflns_point_group_measured_fraction_max 0.972
_diffrn_reflns_theta_full 56.650
_diffrn_reflns_theta_max 75.676
_diffrn_reflns_theta_min 2.452
_exptl_absorpt_coefficient_mu 2.497
_exptl_absorpt_correction_T_max 1.000
_exptl_absorpt_correction_T_min 0.934
_exptl_absorpt_correction_type gaussian
_exptl_absorpt_process_details
;
CrysAlisPro 1.171.41.47a (Rigaku Oxford Diffraction, 2019)
Numerical absorption correction based on gaussian integration over
   a multifaceted crystal model
Empirical absorption correction using spherical harmonics,
 implemented in SCALE3 ABSPACK scaling algorithm.
;
_exptl_crystal_colour 'clear colourless'
_exptl_crystal_colour_lustre clear
_exptl_crystal_colour_primary colourless
_exptl_crystal_density_diffrn 1.359
_exptl_crystal_description block
_exptl_crystal_F_000 6309
_exptl_crystal_size_max 0.14
_exptl_crystal_size_mid 0.069
_exptl_crystal_size_min 0.056
_refine_diff_density_max 0.650
_refine_diff_density_min -1.120
_refine_diff_density_rms 0.104
_refine_ls_extinction_method none
_refine_ls_goodness_of_fit_ref 1.049
_refine_ls_hydrogen_treatment constr
_refine_ls_matrix_type full
_refine_ls_number_parameters 1285
_refine_ls_number_reflns 20597
_refine_ls_number_restraints 390
_refine_ls_restrained_S_all 1.042
_refine_ls_R_factor_all 0.1257
_refine_ls_R_factor_gt 0.0738
_refine_ls_shift/su_max 0.005
_refine_ls_shift/su_mean 0.000
_refine_ls_structure_factor_coef Fsqd
_refine_ls_weighting_details 'w=1/[\s^2^(Fo^2^)+(0.1195P)^2^+15.0864P] where P=(Fo^2^+2Fc^2^)/3'
_refine_ls_weighting_scheme calc
_refine_ls_wR_factor_gt 0.1901
_refine_ls_wR_factor_ref 0.2540
_reflns_Friedel_coverage 0.000
_reflns_number_gt 11668
_reflns_number_total 20597
_reflns_threshold_expression 'I > 2\s(I)'
_cod_data_source_file lt5046.cif
_cod_data_source_block beta_me-daid_zncl2
_cod_database_code 1566582
_shelx_shelxl_version_number 2016/6
_shelx_space_group_comment
;
The symmetry employed for this shelxl refinement is uniquely defined
by the following loop, which should always be used as a source of
symmetry information in preference to the above space-group names.
They are only intended as comments.
;
_olex2_refinement_description
;
1. Fixed Uiso
 At 1.2 times of:
  All C(H) groups, All C(H,H) groups
 At 1.5 times of:
  All C(H,H,H) groups
2. Restrained distances
 Zn-Cl \\sim Zn03-Cl09 \\sim Zn03-Cl2 \\sim Zn-Cl2A
 with sigma of 0.1
3. Uiso/Uaniso restraints and constraints
Zn \\sim Zn03: within 2A with sigma of 0.001 and sigma for terminal atoms of
0.001 within 2A
Cl \\sim Cl09 \\sim Cl2A \\sim Cl2: within 2A with sigma of 0.01 and sigma for
terminal atoms of 0.01 within 2A
C02L \\sim C026 \\sim C02A \\sim C025 \\sim C02T \\sim C02W: within 2A with
sigma of 0.02 and sigma for terminal atoms of 0.02 within 2A
C38 \\sim C23 \\sim C41 \\sim C40 \\sim C39 \\sim C37: within 2A with sigma of
0.02 and sigma for terminal atoms of 0.04 within 2A
C26 \\sim C27 \\sim C28 \\sim C20 \\sim C29 \\sim C42: within 2A with sigma of
0.02 and sigma for terminal atoms of 0.04 within 2A
C36 \\sim C33 \\sim C34 \\sim C32 \\sim C31 \\sim C30: within 2A with sigma of
0.02 and sigma for terminal atoms of 0.04 within 2A
C43 \\sim C44: within 2A with sigma of 0.04 and sigma for terminal atoms of
0.04 within 2A
C00M \\sim C01I \\sim C01A \\sim C00N \\sim C016 \\sim C00O \\sim C01E \\sim
C00P \\sim C014 \\sim C00Q \\sim C018 \\sim C00R \\sim C01C \\sim C00S \\sim
C01G \\sim C00T \\sim C01L \\sim C00U \\sim C015 \\sim C00V \\sim C017 \\sim
C00W \\sim C019 \\sim C00X \\sim C01B \\sim C00Y \\sim C01D \\sim C00Z \\sim
C01F \\sim C010 \\sim C01H \\sim C011 \\sim C01J \\sim C012 \\sim C01M \\sim
C013: within 2A with sigma of 0.04 and sigma for terminal atoms of 0.08 within
2A
Uanis(C43) \\sim Ueq, Uanis(O02D) \\sim Ueq: with sigma of 0.01 and sigma for
terminal atoms of 0.01
Uanis(C01M) \\sim Ueq, Uanis(C01L) \\sim Ueq, Uanis(C01D) \\sim Ueq,
Uanis(C01F) \\sim Ueq: with sigma of 0.1 and sigma for terminal atoms of 0.2
4. Others
 Sof(Cl2A)=Sof(Cl)=Sof(Zn)=1-FVAR(1)
 Sof(Zn03)=Sof(Cl09)=Sof(Cl2)=FVAR(1)
 Sof(C18)=Sof(H18A)=Sof(H18B)=Sof(C21)=Sof(H21A)=Sof(H21B)=Sof(C22)=Sof(H22A)=
 Sof(H22B)=Sof(C24)=Sof(H24A)=Sof(H24B)=Sof(C25)=Sof(H25A)=Sof(H25B)=Sof(C35)=
 Sof(H35A)=Sof(H35B)=FVAR(2)
 Sof(C14)=Sof(H14A)=Sof(H14B)=Sof(C12)=Sof(H12A)=Sof(H12B)=Sof(C19)=Sof(H19A)=
 Sof(H19B)=Sof(C15)=Sof(H15A)=Sof(H15B)=Sof(C16)=Sof(H16A)=Sof(H16B)=Sof(C11)=
 Sof(H11A)=Sof(H11B)=FVAR(3)
 Sof(C1)=Sof(H1A)=Sof(H1B)=Sof(C2)=Sof(H2C)=Sof(H2D)=Sof(C4)=Sof(H4A)=Sof(H4B)=
 Sof(C5)=Sof(H5A)=Sof(H5B)=Sof(C7)=Sof(H7A)=Sof(H7B)=Sof(C9)=Sof(H9A)=Sof(H9B)=
 FVAR(4)
 Sof(C3)=Sof(H3A)=Sof(H3B)=Sof(C6)=Sof(H6A)=Sof(H6B)=Sof(C8)=Sof(H8A)=Sof(H8B)=
 Sof(C10)=Sof(H10A)=Sof(H10B)=Sof(C13)=Sof(H13A)=Sof(H13B)=Sof(C17)=Sof(H17A)=
 Sof(H17B)=FVAR(5)
 Sof(C33)=Sof(H01P)=Sof(H33)=Sof(C36)=Sof(H36A)=Sof(H36B)=Sof(C34)=Sof(H34A)=
 Sof(H34B)=Sof(C30)=Sof(H30A)=Sof(H30B)=Sof(C32)=Sof(H32A)=Sof(H32B)=Sof(C31)=
 Sof(H31A)=Sof(H31B)=FVAR(6)
 Sof(C27)=Sof(H27A)=Sof(H27B)=Sof(C28)=Sof(H28A)=Sof(H28B)=Sof(C20)=Sof(H20A)=
 Sof(H20B)=Sof(C26)=Sof(H26A)=Sof(H26B)=Sof(C29)=Sof(H2A)=Sof(H2B)=Sof(C42)=
 Sof(H42A)=Sof(H42B)=FVAR(7)
 Sof(C23)=Sof(H23)=Sof(C37)=Sof(H37A)=Sof(H37B)=Sof(C38)=Sof(H38A)=Sof(H38B)=
 Sof(C41)=Sof(H41)=Sof(C40)=Sof(H40A)=Sof(H40B)=Sof(C39)=Sof(H39A)=Sof(H39B)=
 FVAR(8)
 Fixed Sof: O01K(0.5) O01N(0.5) O(0.5) O01P(0.5) C01Q(0.5) C01T(0.5) H01T(0.5)
 C02P(0.5) C02K(0.5) C02R(0.5) H02R(0.5) C028(0.5) H028(0.5) O01R(0.5)
 C01S(0.5) O1(0.5) C01V(0.5) H01V(0.5) C01W(0.5) O2(0.5) C01Y(0.5) C01Z(0.5)
 H01Z(0.5) C020(0.5) C021(0.5) H021(0.5) C022(0.5) C023(0.5) H023(0.5)
 C024(0.5) H024(0.5) C029(0.5) H029(0.5) C02B(0.5) H02B(0.5) C02C(0.5)
 O02D(0.5) C02E(0.5) H02A(0.5) H02C(0.5) H02D(0.5) C02F(0.5) H02E(0.5)
 H02F(0.5) H02G(0.5) C02G(0.5) C02H(0.5) C02I(0.5) H02I(0.5) C02L(0.5)
 C026(0.5) H026(0.5) C02W(0.5) H02W(0.5) C02T(0.5) C025(0.5) H025(0.5)
 C02A(0.5) H02H(0.5) C02U(0.5) H02U(0.5) C02V(0.5) C44(0.5) H44A(0.5) H44B(0.5)
 H44C(0.5) C43(0.5) H43A(0.5) H43B(0.5) H43C(0.5)
5.a Secondary CH2 refined with riding coordinates:
 C18(H18A,H18B), C21(H21A,H21B), C22(H22A,H22B), C24(H24A,H24B), C25(H25A,
 H25B), C35(H35A,H35B), C1(H1A,H1B), C2(H2C,H2D), C3(H3A,H3B), C4(H4A,H4B),
 C5(H5A,H5B), C6(H6A,H6B), C7(H7A,H7B), C8(H8A,H8B), C9(H9A,H9B), C10(H10A,
 H10B), C13(H13A,H13B), C17(H17A,H17B), C14(H14A,H14B), C12(H12A,H12B),
 C19(H19A,H19B), C15(H15A,H15B), C16(H16A,H16B), C11(H11A,H11B), C27(H27A,H27B),
  C28(H28A,H28B), C20(H20A,H20B), C26(H26A,H26B), C29(H2A,H2B), C33(H01P,H33),
 C36(H36A,H36B), C34(H34A,H34B), C30(H30A,H30B), C32(H32A,H32B), C31(H31A,H31B),
  C37(H37A,H37B), C38(H38A,H38B), C40(H40A,H40B), C39(H39A,H39B), C42(H42A,H42B)
5.b Aromatic/amide H refined with riding coordinates:
 C00M(H00M), C00Q(H00Q), C00V(H00V), C00Z(H00Z), C010(H010), C011(H011),
 C012(H012), C013(H013), C014(H014), C015(H015), C016(H016), C017(H017),
 C019(H019), C01A(H01A), C01C(H01C), C01D(H01D), C01E(H01E), C01F(H01F),
 C01G(H01G), C01H(H01H), C01I(H01I), C01J(H01J), C01L(H01L), C01M(H01M),
 C01T(H01T), C02R(H02R), C028(H028), C01V(H01V), C01Z(H01Z), C021(H021),
 C023(H023), C024(H024), C029(H029), C02B(H02B), C02I(H02I), C026(H026),
 C02W(H02W), C025(H025), C02A(H02H), C02U(H02U), C23(H23), C41(H41)
5.c Fitted hexagon refined as free rotating group:
 C01Q(C01T,C02P,C02K,C02R,C028), C02L(C026,C02W,C02T,C025,C02A)
5.d Idealised Me refined as rotating group:
 C02E(H02A,H02C,H02D), C02F(H02E,H02F,H02G), C44(H44A,H44B,H44C), C43(H43A,
 H43B,H43C)
;
_smtbx_masks_void_probe_radius 1.2
_smtbx_masks_void_truncation_radius 1.2
_olex2_diffrn_ambient_temperature_device 'Oxford Cryosystems'
_olex2_submission_original_sample_id beta_me-daid_zncl2
_olex2_submission_special_instructions 'No special instructions were received'
_oxdiff_exptl_absorpt_empirical_details
;
Empirical correction (ABSPACK) includes:
- Absorption correction using spherical harmonics
- Frame scaling
- B-factor correction
;

loop_
_space_group_symop_operation_xyz
'x, y, z'
'-x, y, -z+1/2'
'x+1/2, y+1/2, z'
'-x+1/2, y+1/2, -z+1/2'
'-x, -y, -z'
'x, -y, z-1/2'
'-x+1/2, -y+1/2, -z'
'x+1/2, -y+1/2, z-1/2'

loop_
_atom_site_label
_atom_site_type_symbol
_atom_site_fract_x
_atom_site_fract_y
_atom_site_fract_z
_atom_site_U_iso_or_equiv
_atom_site_adp_type
_atom_site_occupancy
_atom_site_site_symmetry_order
_atom_site_calc_flag
_atom_site_refinement_flags_posn
_atom_site_refinement_flags_adp
_atom_site_refinement_flags_occupancy
_atom_site_disorder_assembly
_atom_site_disorder_group
Zn01 Zn 0.61664(2) 0.62577(4) 0.55785(2) 0.03855(16) Uani 1 1 d . . . . .
Zn02 Zn 0.41821(2) 1.13324(4) 0.90607(2) 0.03867(16) Uani 1 1 d . . . . .
Zn03 Zn 0.30107(4) 0.35466(8) 0.70934(6) 0.0437(3) Uani 0.935(6) 1 d D U P A 1
Cl04 Cl 0.63738(4) 0.61383(8) 0.49653(4) 0.0488(3) Uani 1 1 d . . . . .
Cl05 Cl 0.60302(4) 0.75466(8) 0.58960(4) 0.0562(3) Uani 1 1 d . . . . .
Cl06 Cl 0.47627(4) 1.15633(9) 0.88476(4) 0.0550(3) Uani 1 1 d . . . . .
Cl07 Cl 0.38188(5) 1.24266(8) 0.92905(4) 0.0578(3) Uani 1 1 d . . . . .
Cl09 Cl 0.24113(6) 0.29845(12) 0.67624(9) 0.0621(6) Uani 0.935(6) 1 d D U P A 1
N00A N 0.37846(10) 1.0625(2) 0.85870(11) 0.0331(7) Uani 1 1 d . . . . .
N00B N 0.56653(11) 0.5395(2) 0.55187(12) 0.0382(8) Uani 1 1 d . . . . .
N00C N 0.25783(11) 0.8287(2) 0.68698(12) 0.0371(7) Uani 1 1 d . . . . .
N00D N 0.41736(11) 0.2121(2) 0.56091(11) 0.0374(7) Uani 1 1 d . . . . .
N00E N 0.45219(11) 0.3509(2) 0.58593(11) 0.0365(7) Uani 1 1 d . . . . .
N00F N 0.31156(11) 0.8307(2) 0.74917(12) 0.0371(8) Uani 1 1 d . . . . .
N00G N 0.29632(12) 0.4957(2) 0.71052(12) 0.0402(8) Uani 1 1 d . . . . .
N00H N 0.15920(11) 1.0569(2) 0.60344(12) 0.0403(8) Uani 1 1 d . . . . .
N00I N 0.42973(13) -0.0311(2) 0.45235(11) 0.0405(8) Uani 1 1 d . . . . .
N00J N 0.27575(11) 0.9686(2) 0.72505(12) 0.0395(8) Uani 1 1 d . . . . .
N00K N 0.34029(12) 0.3319(2) 0.66815(12) 0.0404(8) Uani 1 1 d . . . . .
N00L N 0.47035(11) 0.2688(2) 0.52794(11) 0.0372(8) Uani 1 1 d . . . . .
C00M C 0.35322(14) 1.1093(3) 0.82709(13) 0.0366(9) Uani 1 1 d . U . . .
H00M H 0.352348 1.174736 0.828916 0.044 Uiso 1 1 calc R U . . .
C00N C 0.42293(13) 0.2868(3) 0.58573(14) 0.0375(9) Uani 1 1 d . U . . .
C00O C 0.50612(13) 0.4095(3) 0.55363(13) 0.0352(8) Uani 1 1 d . U . . .
C00P C 0.29065(13) 0.6865(3) 0.71383(13) 0.0344(8) Uani 1 1 d . U . . .
C00Q C 0.32866(13) 1.0664(3) 0.79229(13) 0.0353(8) Uani 1 1 d . U . . .
H00Q H 0.311291 1.101733 0.770622 0.042 Uiso 1 1 calc R U . . .
C00R C 0.32959(13) 0.9703(3) 0.78924(13) 0.0346(8) Uani 1 1 d . U . . .
C00S C 0.47433(13) 0.3388(3) 0.55613(13) 0.0346(8) Uani 1 1 d . U . . .
C00T C 0.30442(13) 0.9214(3) 0.75222(14) 0.0354(8) Uani 1 1 d . U . . .
C00U C 0.28677(13) 0.7884(3) 0.71619(13) 0.0326(8) Uani 1 1 d . U . . .
C00V C 0.53351(14) 0.3981(3) 0.52697(14) 0.0395(9) Uani 1 1 d . U . . .
H00V H 0.531925 0.345213 0.509042 0.047 Uiso 1 1 calc R U . . .
C00W C 0.25349(13) 0.9198(3) 0.69280(14) 0.0363(9) Uani 1 1 d . U . . .
C00X C 0.39495(14) 0.3013(3) 0.61505(14) 0.0383(9) Uani 1 1 d . U . . .
C00Y C 0.44227(13) 0.2058(3) 0.53312(13) 0.0365(9) Uani 1 1 d . U . . .
C00Z C 0.56326(14) 0.4645(3) 0.52663(14) 0.0395(9) Uani 1 1 d . U . . .
H00Z H 0.581887 0.456786 0.508040 0.047 Uiso 1 1 calc R U . . .
C010 C 0.46616(14) 0.1043(3) 0.47998(14) 0.0406(10) Uani 1 1 d . U . . .
H010 H 0.488730 0.144550 0.480324 0.049 Uiso 1 1 calc R U . . .
C011 C 0.46122(15) 0.0271(3) 0.45407(15) 0.0442(10) Uani 1 1 d . U . . .
H011 H 0.480755 0.014806 0.436936 0.053 Uiso 1 1 calc R U . . .
C012 C 0.19284(13) 0.9182(3) 0.63143(13) 0.0370(9) Uani 1 1 d . U . . .
H012 H 0.194344 0.852771 0.630281 0.044 Uiso 1 1 calc R U . . .
C013 C 0.37871(14) 0.9693(3) 0.85600(14) 0.0398(9) Uani 1 1 d . U . . .
H013 H 0.396014 0.935321 0.878272 0.048 Uiso 1 1 calc R U . . .
C014 C 0.35503(14) 0.9220(3) 0.82246(15) 0.0425(10) Uani 1 1 d . U . . .
H014 H 0.355927 0.856483 0.821805 0.051 Uiso 1 1 calc R U . . .
C015 C 0.16287(13) 0.9649(3) 0.60311(15) 0.0395(9) Uani 1 1 d . U . . .
H015 H 0.143952 0.930552 0.582408 0.047 Uiso 1 1 calc R U . . .
C016 C 0.50908(14) 0.4886(3) 0.57911(15) 0.0401(9) Uani 1 1 d . U . . .
H016 H 0.490296 0.498932 0.597312 0.048 Uiso 1 1 calc R U . . .
C017 C 0.26640(14) 0.6367(3) 0.68077(15) 0.0404(9) Uani 1 1 d . U . . .
H017 H 0.247322 0.667454 0.658794 0.048 Uiso 1 1 calc R U . . .
C018 C 0.22071(14) 0.9668(3) 0.66153(15) 0.0399(9) Uani 1 1 d . U . . .
C019 C 0.53950(14) 0.5508(3) 0.57740(15) 0.0422(10) Uani 1 1 d . U . . .
H019 H 0.541641 0.604369 0.594999 0.051 Uiso 1 1 calc R U . . .
C01A C 0.27025(14) 0.5414(3) 0.68011(16) 0.0428(10) Uani 1 1 d . U . . .
H01A H 0.253739 0.507696 0.657190 0.051 Uiso 1 1 calc R U . . .
C01B C 0.43834(15) 0.1231(3) 0.50544(13) 0.0406(9) Uani 1 1 d . U . . .
C01C C 0.21757(16) 1.0632(3) 0.66210(18) 0.0533(14) Uani 1 1 d . U . . .
H01C H 0.236434 1.099059 0.682186 0.064 Uiso 1 1 calc R U . . .
C01D C 0.31734(18) 0.6384(3) 0.74516(16) 0.0543(14) Uani 1 1 d . U . . .
H01D H 0.334365 0.670300 0.768373 0.065 Uiso 1 1 calc R U . . .
C01E C 0.18628(15) 1.1047(3) 0.63264(18) 0.0529(14) Uani 1 1 d . U . . .
H01E H 0.183837 1.169999 0.633103 0.063 Uiso 1 1 calc R U . . .
C01F C 0.31918(18) 0.5439(3) 0.74263(17) 0.0561(14) Uani 1 1 d . U . . .
H01F H 0.337494 0.511526 0.764669 0.067 Uiso 1 1 calc R U . . .
C01G C 0.32938(16) 0.2863(4) 0.63201(19) 0.0568(14) Uani 1 1 d . U . . .
H01G H 0.301970 0.264031 0.624231 0.068 Uiso 1 1 calc R U . . .
C01H C 0.35549(16) 0.2688(4) 0.60457(18) 0.0562(14) Uani 1 1 d . U . . .
H01H H 0.346238 0.234662 0.578824 0.067 Uiso 1 1 calc R U . . .
C01I C 0.4031(2) -0.0143(4) 0.47689(16) 0.0575(14) Uani 1 1 d . U . . .
H01I H 0.380986 -0.056296 0.476002 0.069 Uiso 1 1 calc R U . . .
C01J C 0.4058(2) 0.0615(3) 0.50374(17) 0.0537(13) Uani 1 1 d . U . . .
H01J H 0.385968 0.071405 0.520743 0.064 Uiso 1 1 calc R U . . .
O01K O 0.21646(19) 0.8595(4) 0.53247(19) 0.0384(13) Uani 0.5 1 d . . P B 1
C01L C 0.40625(19) 0.3504(5) 0.65233(19) 0.0702(19) Uani 1 1 d . U . . .
H01L H 0.433014 0.376230 0.660211 0.084 Uiso 1 1 calc R U . . .
C01M C 0.3784(2) 0.3623(5) 0.6785(2) 0.075(2) Uani 1 1 d . U . . .
H01M H 0.387136 0.393759 0.705047 0.090 Uiso 1 1 calc R U . . .
O01N O 0.2455(2) 0.3319(5) 0.5655(2) 0.0504(16) Uani 0.5 1 d . . P B 1
O O 0.3134(2) 0.7406(5) 0.6164(2) 0.0475(15) Uani 0.5 1 d . . P B 1
O01P O 0.2743(2) 1.1579(5) 0.5644(3) 0.0558(18) Uani 0.5 1 d . . P . .
C01Q C 0.4069(4) 1.1133(4) 0.7391(3) 0.052(5) Uani 0.5 1 d G . P C 2
C01T C 0.4293(3) 1.0593(6) 0.7720(3) 0.050(3) Uani 0.5 1 d G . P C 2
H01T H 0.446378 1.087793 0.796288 0.059 Uiso 0.5 1 calc R U P C 2
C02P C 0.4266(2) 0.9637(5) 0.7695(2) 0.052(2) Uani 0.5 1 d G . P C 2
C02K C 0.4016(2) 0.9220(4) 0.7341(2) 0.051(2) Uani 0.5 1 d G . P C 2
C02R C 0.3792(2) 0.9760(6) 0.70112(19) 0.059(3) Uani 0.5 1 d G . P C 2
H02R H 0.362119 0.947557 0.676883 0.071 Uiso 0.5 1 calc R U P C 2
C028 C 0.3819(3) 1.0717(5) 0.7036(3) 0.063(4) Uani 0.5 1 d G . P C 2
H028 H 0.366652 1.108591 0.681138 0.075 Uiso 0.5 1 calc R U P C 2
O01R O 0.4487(2) 0.9164(5) 0.8032(2) 0.0526(17) Uani 0.5 1 d . . P C 2
C01S C 0.2733(3) 1.0666(7) 0.5680(4) 0.042(2) Uani 0.5 1 d . . P B 1
O1 O 0.3803(3) 0.7775(6) 0.6997(2) 0.060(2) Uani 0.5 1 d . . P C 2
C01V C 0.3115(3) 0.9384(10) 0.6058(5) 0.053(3) Uani 0.5 1 d . . P B 1
H01V H 0.334165 0.914772 0.626314 0.063 Uiso 0.5 1 calc R U P B 1
C01W C 0.2811(3) 0.8761(7) 0.5837(3) 0.0383(18) Uani 0.5 1 d . . P B 1
O2 O 0.4095(3) 1.2050(6) 0.7360(3) 0.077(3) Uani 0.5 1 d . . P . .
C01Y C 0.4259(4) 0.7713(10) 0.7684(5) 0.052(3) Uani 0.5 1 d . . P C 2
C01Z C 0.2431(3) 1.0060(6) 0.5470(3) 0.0373(17) Uani 0.5 1 d . . P B 1
H01Z H 0.219755 1.028717 0.527217 0.045 Uiso 0.5 1 calc R U P B 1
C020 C 0.2475(3) 0.9157(7) 0.5550(3) 0.042(2) Uani 0.5 1 d . . P B 1
C021 C 0.3090(3) 1.0282(7) 0.5983(4) 0.057(3) Uani 0.5 1 d . . P B 1
H021 H 0.330259 1.067980 0.612524 0.068 Uiso 0.5 1 calc R U P B 1
C022 C 0.2446(3) 0.4263(6) 0.5675(3) 0.046(2) Uani 0.5 1 d . . P B 1
C023 C 0.2116(3) 0.5742(7) 0.5691(3) 0.046(2) Uani 0.5 1 d . . P B 1
H023 H 0.187788 0.609219 0.570402 0.055 Uiso 0.5 1 calc R U P B 1
C024 C 0.2095(3) 0.4772(7) 0.5677(3) 0.045(2) Uani 0.5 1 d . . P B 1
H024 H 0.184093 0.446808 0.566861 0.054 Uiso 0.5 1 calc R U P B 1
C029 C 0.2199(3) 0.7655(7) 0.5389(3) 0.045(2) Uani 0.5 1 d . . P B 1
H029 H 0.198365 0.728550 0.522992 0.054 Uiso 0.5 1 calc R U P B 1
C02B C 0.2819(3) 0.4699(7) 0.5691(3) 0.045(2) Uani 0.5 1 d . . P B 1
H02B H 0.306104 0.434401 0.570225 0.054 Uiso 0.5 1 calc R U P B 1
C02C C 0.2503(3) 0.7210(6) 0.5652(3) 0.0414(19) Uani 0.5 1 d . . P B 1
O02D O 0.4531(4) 0.3873(6) 0.7732(3) 0.086(3) Uani 0.5 1 d . U P C 2
C02E C 0.2395(3) 1.2014(7) 0.5373(3) 0.048(2) Uani 0.5 1 d . . P B 2
H02A H 0.236254 1.178091 0.507842 0.072 Uiso 0.5 1 calc R U P B 2
H02C H 0.243745 1.268356 0.537479 0.072 Uiso 0.5 1 calc R U P B 2
H02D H 0.214700 1.187471 0.548080 0.072 Uiso 0.5 1 calc R U P B 2
C02F C 0.2064(4) 0.2851(7) 0.5573(4) 0.061(3) Uani 0.5 1 d . . P B 1
H02E H 0.190542 0.302901 0.528849 0.091 Uiso 0.5 1 calc R U P B 1
H02F H 0.191251 0.302324 0.579322 0.091 Uiso 0.5 1 calc R U P B 1
H02G H 0.210910 0.218184 0.558035 0.091 Uiso 0.5 1 calc R U P B 1
C02G C 0.2489(3) 0.6195(7) 0.5687(3) 0.0423(19) Uani 0.5 1 d . . P B 1
C02H C 0.2844(3) 0.7744(7) 0.5907(3) 0.0414(19) Uani 0.5 1 d . . P B 1
C02I C 0.2838(3) 0.5639(7) 0.5689(3) 0.044(2) Uani 0.5 1 d . . P B 1
H02I H 0.309378 0.592963 0.568981 0.053 Uiso 0.5 1 calc R U P B 1
C02L C 0.4300(3) 0.6694(4) 0.7700(3) 0.059(3) Uani 0.5 1 d G U P C 2
C026 C 0.4286(3) 0.6216(5) 0.8075(2) 0.062(3) Uani 0.5 1 d G U P C 2
H026 H 0.423216 0.653717 0.831794 0.074 Uiso 0.5 1 calc R U P C 2
C02W C 0.4350(3) 0.5268(5) 0.8096(2) 0.072(3) Uani 0.5 1 d G U P C 2
H02W H 0.434083 0.494076 0.835238 0.086 Uiso 0.5 1 calc R U P C 2
C02T C 0.4429(4) 0.4798(4) 0.7741(3) 0.079(4) Uani 0.5 1 d G U P C 2
C025 C 0.4443(4) 0.5276(6) 0.7365(2) 0.075(4) Uani 0.5 1 d G U P C 2
H025 H 0.449616 0.495479 0.712243 0.090 Uiso 0.5 1 calc R U P C 2
C02A C 0.4378(3) 0.6224(6) 0.7345(2) 0.069(4) Uani 0.5 1 d G U P C 2
H02H H 0.438749 0.655120 0.708798 0.082 Uiso 0.5 1 calc R U P C 2
C02U C 0.4477(3) 0.8221(7) 0.8011(4) 0.051(2) Uani 0.5 1 d . . P C 2
H02U H 0.463573 0.789414 0.824806 0.061 Uiso 0.5 1 calc R U P C 2
C02V C 0.4012(4) 0.8188(9) 0.7309(3) 0.056(3) Uani 0.5 1 d . . P C 2
C18 C 0.4580(6) 0.5889(13) 0.7972(6) 0.076(5) Uani 0.414(6) 1 d . . P D 3
H18A H 0.486940 0.609217 0.801586 0.091 Uiso 0.414(6) 1 calc R U P D 3
H18B H 0.455624 0.545561 0.820677 0.091 Uiso 0.414(6) 1 calc R U P D 3
C21 C 0.4447(8) 0.6083(13) 0.7156(5) 0.087(7) Uani 0.414(6) 1 d . . P D 3
H21A H 0.472880 0.630588 0.716040 0.104 Uiso 0.414(6) 1 calc R U P D 3
H21B H 0.434640 0.575173 0.688166 0.104 Uiso 0.414(6) 1 calc R U P D 3
C22 C 0.4172(7) 0.6882(16) 0.7188(6) 0.091(6) Uani 0.414(6) 1 d . . P D 3
H22A H 0.388511 0.666477 0.714883 0.109 Uiso 0.414(6) 1 calc R U P D 3
H22B H 0.418612 0.733148 0.695714 0.109 Uiso 0.414(6) 1 calc R U P D 3
C24 C 0.4453(9) 0.5412(13) 0.7543(6) 0.093(8) Uani 0.414(6) 1 d . . P D 3
H24A H 0.417569 0.514381 0.751894 0.112 Uiso 0.414(6) 1 calc R U P D 3
H24B H 0.464603 0.489992 0.752783 0.112 Uiso 0.414(6) 1 calc R U P D 3
C25 C 0.4294(7) 0.674(2) 0.7982(7) 0.096(7) Uani 0.414(6) 1 d . . P D 3
H25A H 0.401029 0.652946 0.797402 0.115 Uiso 0.414(6) 1 calc R U P D 3
H25B H 0.439006 0.708979 0.825302 0.115 Uiso 0.414(6) 1 calc R U P D 3
C35 C 0.4299(10) 0.734(2) 0.7616(9) 0.105(10) Uani 0.414(6) 1 d . . P D 3
H35A H 0.457936 0.759292 0.764281 0.126 Uiso 0.414(6) 1 calc R U P D 3
H35B H 0.411206 0.786944 0.762727 0.126 Uiso 0.414(6) 1 calc R U P D 3
C1 C 0.3861(5) 0.7033(10) 0.5479(4) 0.063(3) Uani 0.500(8) 1 d . . P E 1
H1A H 0.397511 0.690043 0.522240 0.075 Uiso 0.500(8) 1 calc R U P E 1
H1B H 0.357668 0.679324 0.542505 0.075 Uiso 0.500(8) 1 calc R U P E 1
C2 C 0.4559(5) 0.7956(10) 0.6033(5) 0.070(4) Uani 0.500(8) 1 d . . P E 1
H2C H 0.484787 0.815597 0.606276 0.084 Uiso 0.500(8) 1 calc R U P E 1
H2D H 0.446916 0.813046 0.630001 0.084 Uiso 0.500(8) 1 calc R U P E 1
C3 C 0.4033(4) 0.5962(10) 0.5713(4) 0.051(3) Uani 0.414(7) 1 d . . P F 2
H3A H 0.430098 0.619937 0.567391 0.062 Uiso 0.414(7) 1 calc R U P F 2
H3B H 0.401092 0.530743 0.562197 0.062 Uiso 0.414(7) 1 calc R U P F 2
C4 C 0.4293(5) 0.8445(9) 0.5653(4) 0.064(3) Uani 0.500(8) 1 d . . P E 1
H4A H 0.441830 0.838047 0.539942 0.077 Uiso 0.500(8) 1 calc R U P E 1
H4B H 0.428094 0.911093 0.571952 0.077 Uiso 0.500(8) 1 calc R U P E 1
C5 C 0.3854(4) 0.8053(10) 0.5546(4) 0.063(3) Uani 0.500(8) 1 d . . P E 1
H5A H 0.371422 0.819244 0.578346 0.076 Uiso 0.500(8) 1 calc R U P E 1
H5B H 0.369737 0.835157 0.528137 0.076 Uiso 0.500(8) 1 calc R U P E 1
C6 C 0.4016(4) 0.6020(8) 0.6179(4) 0.050(3) Uani 0.414(7) 1 d . . P F 2
H6A H 0.407213 0.666373 0.627902 0.060 Uiso 0.414(7) 1 calc R U P F 2
H6B H 0.423389 0.562277 0.634769 0.060 Uiso 0.414(7) 1 calc R U P F 2
C7 C 0.4117(5) 0.6542(9) 0.5866(4) 0.067(3) Uani 0.500(8) 1 d . . P E 1
H7A H 0.398279 0.660222 0.611352 0.080 Uiso 0.500(8) 1 calc R U P E 1
H7B H 0.413359 0.587689 0.579954 0.080 Uiso 0.500(8) 1 calc R U P E 1
C8 C 0.3697(5) 0.6500(13) 0.5437(4) 0.062(4) Uani 0.414(7) 1 d . . P F 2
H8A H 0.370688 0.640356 0.513100 0.074 Uiso 0.414(7) 1 calc R U P F 2
H8B H 0.373987 0.716505 0.550157 0.074 Uiso 0.414(7) 1 calc R U P F 2
C9 C 0.4534(4) 0.6929(10) 0.5980(4) 0.073(4) Uani 0.500(8) 1 d . . P E 1
H9A H 0.468304 0.675213 0.575391 0.088 Uiso 0.500(8) 1 calc R U P E 1
H9B H 0.467868 0.664035 0.625219 0.088 Uiso 0.500(8) 1 calc R U P E 1
C10 C 0.3273(5) 0.6215(13) 0.5507(5) 0.074(5) Uani 0.414(7) 1 d . . P F 2
H10A H 0.321471 0.557072 0.540871 0.089 Uiso 0.414(7) 1 calc R U P F 2
H10B H 0.306031 0.661726 0.533391 0.089 Uiso 0.414(7) 1 calc R U P F 2
C13 C 0.3255(5) 0.6291(11) 0.5985(5) 0.064(4) Uani 0.414(7) 1 d . . P F 2
H13A H 0.328277 0.694588 0.607547 0.077 Uiso 0.414(7) 1 calc R U P F 2
H13B H 0.298690 0.606161 0.602744 0.077 Uiso 0.414(7) 1 calc R U P F 2
C17 C 0.3603(5) 0.5722(11) 0.6259(4) 0.061(4) Uani 0.414(7) 1 d . . P F 2
H17A H 0.360036 0.580418 0.656732 0.074 Uiso 0.414(7) 1 calc R U P F 2
H17B H 0.355943 0.505985 0.618787 0.074 Uiso 0.414(7) 1 calc R U P F 2
C14 C 0.4351(7) 0.9756(13) 0.6190(6) 0.081(5) Uani 0.406(7) 1 d . . P G 5
H14A H 0.412279 1.004566 0.629785 0.097 Uiso 0.406(7) 1 calc R U P G 5
H14B H 0.445036 1.020899 0.600220 0.097 Uiso 0.406(7) 1 calc R U P G 5
C12 C 0.4192(5) 0.8900(12) 0.5928(7) 0.072(5) Uani 0.406(7) 1 d . . P G 5
H12A H 0.406041 0.848035 0.610407 0.087 Uiso 0.406(7) 1 calc R U P G 5
H12B H 0.398202 0.908309 0.567173 0.087 Uiso 0.406(7) 1 calc R U P G 5
C19 C 0.4896(6) 0.8123(16) 0.6171(8) 0.099(7) Uani 0.406(7) 1 d . . P G 5
H19A H 0.479678 0.765404 0.635160 0.119 Uiso 0.406(7) 1 calc R U P G 5
H19B H 0.512220 0.784747 0.605587 0.119 Uiso 0.406(7) 1 calc R U P G 5
C15 C 0.4703(7) 0.9514(16) 0.6574(6) 0.090(6) Uani 0.406(7) 1 d . . P G 5
H15A H 0.459002 0.915317 0.678667 0.108 Uiso 0.406(7) 1 calc R U P G 5
H15B H 0.481939 1.009196 0.671540 0.108 Uiso 0.406(7) 1 calc R U P G 5
C16 C 0.5052(6) 0.8951(14) 0.6441(6) 0.082(6) Uani 0.406(7) 1 d . . P G 5
H16A H 0.520327 0.935634 0.627735 0.099 Uiso 0.406(7) 1 calc R U P G 5
H16B H 0.524769 0.874462 0.670358 0.099 Uiso 0.406(7) 1 calc R U P G 5
C11 C 0.4535(5) 0.8410(17) 0.5788(9) 0.087(7) Uani 0.406(7) 1 d . . P G 5
H11A H 0.464644 0.881476 0.558960 0.105 Uiso 0.406(7) 1 calc R U P G 5
H11B H 0.442492 0.784848 0.562695 0.105 Uiso 0.406(7) 1 calc R U P G 5
C27 C 0.4205(7) 1.0556(17) 0.6658(7) 0.062(5) Uani 0.305(8) 1 d . U P H 11
H27A H 0.439817 1.103865 0.660322 0.074 Uiso 0.305(8) 1 calc R U P H 11
H27B H 0.405139 1.031907 0.637842 0.074 Uiso 0.305(8) 1 calc R U P H 11
C28 C 0.4450(7) 0.9745(16) 0.6932(7) 0.071(5) Uani 0.305(8) 1 d . U P H 11
H28A H 0.425704 0.924747 0.697072 0.085 Uiso 0.305(8) 1 calc R U P H 11
H28B H 0.465253 0.948328 0.677754 0.085 Uiso 0.305(8) 1 calc R U P H 11
C20 C 0.3916(7) 1.0947(15) 0.6911(7) 0.056(5) Uani 0.305(8) 1 d . U P H 11
H20A H 0.370818 1.047853 0.694420 0.067 Uiso 0.305(8) 1 calc R U P H 11
H20B H 0.377118 1.148833 0.676008 0.067 Uiso 0.305(8) 1 calc R U P H 11
C26 C 0.4668(7) 1.0104(16) 0.7364(7) 0.067(5) Uani 0.305(8) 1 d . U P H 11
H26A H 0.481742 0.959095 0.753445 0.081 Uiso 0.305(8) 1 calc R U P H 11
H26B H 0.487180 1.057395 0.732318 0.081 Uiso 0.305(8) 1 calc R U P H 11
C23 C 0.435(2) 1.095(4) 0.752(2) 0.079(10) Uani 0.157(9) 1 d . U P I 3
H23 H 0.427770 1.128078 0.774712 0.095 Uiso 0.157(9) 1 calc R U P I 3
C29 C 0.4159(10) 1.123(2) 0.7343(9) 0.051(5) Uani 0.305(8) 1 d . U P H 11
H2A H 0.436008 1.170196 0.729886 0.061 Uiso 0.305(8) 1 calc R U P H 11
H2B H 0.396949 1.152241 0.750345 0.061 Uiso 0.305(8) 1 calc R U P H 11
C33 C 0.2915(10) 1.0689(15) 0.5455(8) 0.116(6) Uani 0.433(8) 1 d . U P J 3
H01P H 0.283150 1.134499 0.542165 0.140 Uiso 0.433(8) 1 calc R U P J 3
H33 H 0.321524 1.065323 0.547424 0.140 Uiso 0.433(8) 1 calc R U P J 3
C36 C 0.2834(11) 0.9194(18) 0.5109(9) 0.140(8) Uani 0.433(8) 1 d . U P J 3
H36A H 0.313505 0.913742 0.514059 0.168 Uiso 0.433(8) 1 calc R U P J 3
H36B H 0.269591 0.887313 0.484255 0.168 Uiso 0.433(8) 1 calc R U P J 3
C34 C 0.2708(10) 1.0180(17) 0.5100(9) 0.138(8) Uani 0.433(8) 1 d . U P J 3
H34A H 0.275938 1.046795 0.483375 0.165 Uiso 0.433(8) 1 calc R U P J 3
H34B H 0.240919 1.021209 0.508864 0.165 Uiso 0.433(8) 1 calc R U P J 3
C30 C 0.2693(11) 0.8785(18) 0.5512(10) 0.139(8) Uani 0.433(8) 1 d . U P J 3
H30A H 0.240038 0.893039 0.549935 0.167 Uiso 0.433(8) 1 calc R U P J 3
H30B H 0.272720 0.810593 0.552171 0.167 Uiso 0.433(8) 1 calc R U P J 3
C32 C 0.2811(11) 1.0300(18) 0.5858(8) 0.119(7) Uani 0.433(8) 1 d . U P J 3
H32A H 0.251024 1.032688 0.583743 0.142 Uiso 0.433(8) 1 calc R U P J 3
H32B H 0.294630 1.066956 0.611067 0.142 Uiso 0.433(8) 1 calc R U P J 3
C31 C 0.2968(12) 0.923(2) 0.5917(9) 0.124(8) Uani 0.433(8) 1 d . U P J 3
H31A H 0.326329 0.917903 0.591379 0.149 Uiso 0.433(8) 1 calc R U P J 3
H31B H 0.291626 0.895948 0.618621 0.149 Uiso 0.433(8) 1 calc R U P J 3
C37 C 0.4231(17) 1.006(3) 0.6675(16) 0.070(9) Uani 0.157(9) 1 d . U P I 3
H37A H 0.402830 0.998842 0.640067 0.084 Uiso 0.157(9) 1 calc R U P I 3
H37B H 0.448651 0.974101 0.664242 0.084 Uiso 0.157(9) 1 calc R U P I 3
C38 C 0.4328(16) 1.112(3) 0.6756(16) 0.074(9) Uani 0.157(9) 1 d . U P I 3
H38A H 0.449784 1.132132 0.655290 0.089 Uiso 0.157(9) 1 calc R U P I 3
H38B H 0.406476 1.145913 0.668245 0.089 Uiso 0.157(9) 1 calc R U P I 3
C41 C 0.4536(17) 1.139(3) 0.7187(17) 0.080(10) Uani 0.157(9) 1 d . U P I 3
H41 H 0.476470 1.179337 0.724855 0.097 Uiso 0.157(9) 1 calc R U P I 3
C40 C 0.4283(14) 0.980(3) 0.7446(17) 0.070(9) Uani 0.157(9) 1 d . U P I 3
H40A H 0.455260 0.948450 0.750933 0.084 Uiso 0.157(9) 1 calc R U P I 3
H40B H 0.411827 0.956085 0.764780 0.084 Uiso 0.157(9) 1 calc R U P I 3
C39 C 0.4075(15) 0.960(3) 0.7010(16) 0.074(9) Uani 0.157(9) 1 d . U P I 3
H39A H 0.378147 0.976675 0.697793 0.088 Uiso 0.157(9) 1 calc R U P I 3
H39B H 0.408698 0.892414 0.696475 0.088 Uiso 0.157(9) 1 calc R U P I 3
C42 C 0.4376(9) 1.052(2) 0.7605(8) 0.059(6) Uani 0.305(8) 1 d . U P H 11
H42A H 0.418231 1.004634 0.766703 0.071 Uiso 0.305(8) 1 calc R U P H 11
H42B H 0.452732 1.078039 0.788108 0.071 Uiso 0.305(8) 1 calc R U P H 11
C44 C 0.4353(5) 0.2521(9) 0.7720(5) 0.086(5) Uani 0.5 1 d . U P K 1
H44A H 0.431671 0.318994 0.768224 0.129 Uiso 0.5 1 calc R U P K 1
H44B H 0.464085 0.236070 0.773290 0.129 Uiso 0.5 1 calc R U P K 1
H44C H 0.427496 0.233286 0.798751 0.129 Uiso 0.5 1 calc R U P K 1
C43 C 0.4529(6) 0.3324(11) 0.8116(5) 0.099(5) Uani 0.5 1 d . U P C 2
H43A H 0.452043 0.266696 0.804249 0.148 Uiso 0.5 1 calc R U P C 2
H43B H 0.428730 0.348353 0.823135 0.148 Uiso 0.5 1 calc R U P C 2
H43C H 0.477877 0.345412 0.833381 0.148 Uiso 0.5 1 calc R U P C 2
Cl2 Cl 0.33339(8) 0.31738(12) 0.77509(7) 0.0633(6) Uani 0.935(6) 1 d D U P A 1
Cl2A Cl 0.3141(12) 0.3000(17) 0.7594(9) 0.062(4) Uani 0.065(6) 1 d D U P A 2
Cl Cl 0.2340(8) 0.3201(18) 0.6525(13) 0.061(4) Uani 0.065(6) 1 d D U P A 2
Zn Zn 0.2965(7) 0.3589(13) 0.6963(7) 0.0431(7) Uani 0.065(6) 1 d D U P A 2

loop_
_atom_site_aniso_label
_atom_site_aniso_U_11
_atom_site_aniso_U_22
_atom_site_aniso_U_33
_atom_site_aniso_U_23
_atom_site_aniso_U_13
_atom_site_aniso_U_12
Zn01 0.0382(3) 0.0252(3) 0.0433(3) -0.0013(2) -0.0113(2) -0.0002(2)
Zn02 0.0537(4) 0.0246(3) 0.0309(3) 0.0018(2) -0.0064(2) -0.0013(2)
Zn03 0.0596(5) 0.0220(3) 0.0507(7) -0.0012(4) 0.0142(5) -0.0009(3)
Cl04 0.0430(5) 0.0457(6) 0.0526(6) 0.0103(5) -0.0015(5) -0.0019(5)
Cl05 0.0673(7) 0.0277(5) 0.0586(7) -0.0090(4) -0.0208(6) 0.0098(5)
Cl06 0.0514(6) 0.0477(6) 0.0572(7) 0.0045(5) -0.0083(5) -0.0154(5)
Cl07 0.0893(10) 0.0297(5) 0.0493(6) -0.0018(4) 0.0036(6) 0.0133(6)
Cl09 0.0589(9) 0.0387(8) 0.0914(15) -0.0213(9) 0.0217(10) -0.0130(6)
N00A 0.0366(16) 0.0236(15) 0.0338(15) -0.0004(12) -0.0045(13) -0.0030(12)
N00B 0.0366(17) 0.0273(16) 0.0436(18) -0.0040(14) -0.0075(15) -0.0006(13)
N00C 0.0349(17) 0.0275(16) 0.0426(18) -0.0014(14) -0.0056(14) -0.0003(13)
N00D 0.0421(18) 0.0272(16) 0.0368(17) -0.0027(13) -0.0057(14) -0.0002(14)
N00E 0.0346(16) 0.0324(17) 0.0373(17) -0.0040(14) -0.0039(14) 0.0008(13)
N00F 0.0366(17) 0.0239(15) 0.0435(18) -0.0013(13) -0.0082(14) 0.0013(13)
N00G 0.049(2) 0.0212(15) 0.0465(19) -0.0017(14) 0.0021(16) -0.0031(14)
N00H 0.0418(18) 0.0209(15) 0.0471(19) -0.0034(13) -0.0158(16) 0.0020(13)
N00I 0.062(2) 0.0251(16) 0.0275(15) -0.0061(12) -0.0059(15) -0.0031(15)
N00J 0.0394(18) 0.0258(16) 0.0441(19) 0.0001(14) -0.0117(15) 0.0013(13)
N00K 0.049(2) 0.0256(16) 0.0451(19) -0.0048(14) 0.0059(16) -0.0033(14)
N00L 0.0437(19) 0.0284(16) 0.0334(16) -0.0029(13) -0.0057(14) 0.0011(14)
C00M 0.047(2) 0.0213(17) 0.0364(19) 0.0007(14) -0.0019(17) 0.0016(15)
C00N 0.038(2) 0.0294(19) 0.038(2) -0.0029(16) -0.0072(16) -0.0005(16)
C00O 0.0367(19) 0.0315(19) 0.0314(17) -0.0036(15) -0.0062(15) 0.0006(15)
C00P 0.039(2) 0.0220(17) 0.0381(19) -0.0015(14) -0.0003(16) -0.0007(14)
C00Q 0.041(2) 0.0209(17) 0.0373(19) 0.0040(14) -0.0071(16) 0.0030(15)
C00R 0.0352(19) 0.0256(18) 0.0381(19) -0.0005(15) -0.0032(16) -0.0014(14)
C00S 0.0360(19) 0.0295(19) 0.0319(17) -0.0056(14) -0.0073(15) 0.0027(15)
C00T 0.0349(19) 0.0216(17) 0.044(2) -0.0012(15) -0.0038(16) -0.0009(14)
C00U 0.0385(19) 0.0204(16) 0.0358(18) -0.0001(14) 0.0009(15) 0.0003(14)
C00V 0.041(2) 0.035(2) 0.038(2) -0.0078(16) -0.0003(17) -0.0022(17)
C00W 0.0362(19) 0.0235(17) 0.043(2) -0.0022(15) -0.0063(17) -0.0028(14)
C00X 0.045(2) 0.0293(19) 0.0356(19) -0.0002(15) -0.0018(17) -0.0010(16)
C00Y 0.042(2) 0.0312(19) 0.0289(17) -0.0018(14) -0.0083(16) 0.0019(16)
C00Z 0.038(2) 0.037(2) 0.038(2) -0.0057(17) -0.0024(17) -0.0017(17)
C010 0.041(2) 0.0258(18) 0.046(2) -0.0072(16) -0.0108(18) 0.0020(16)
C011 0.046(2) 0.033(2) 0.044(2) -0.0059(18) -0.0106(19) 0.0056(18)
C012 0.044(2) 0.0231(17) 0.0381(19) 0.0008(15) -0.0052(17) 0.0006(15)
C013 0.044(2) 0.0270(19) 0.040(2) 0.0050(16) -0.0099(17) 0.0007(16)
C014 0.046(2) 0.0223(18) 0.049(2) 0.0032(16) -0.0126(19) -0.0038(16)
C015 0.039(2) 0.0243(18) 0.047(2) -0.0047(16) -0.0104(18) -0.0048(15)
C016 0.039(2) 0.035(2) 0.044(2) -0.0074(17) 0.0026(18) 0.0014(17)
C017 0.043(2) 0.029(2) 0.044(2) -0.0028(17) -0.0025(18) -0.0014(16)
C018 0.040(2) 0.0263(19) 0.046(2) -0.0017(16) -0.0066(18) 0.0017(16)
C019 0.048(2) 0.032(2) 0.042(2) -0.0123(17) 0.0009(19) -0.0003(18)
C01A 0.044(2) 0.032(2) 0.048(2) -0.0046(18) -0.0005(19) 0.0005(17)
C01B 0.051(2) 0.032(2) 0.0315(18) 0.0015(15) -0.0075(18) 0.0016(18)
C01C 0.051(3) 0.0205(19) 0.069(3) -0.0069(19) -0.030(2) 0.0003(17)
C01D 0.076(3) 0.025(2) 0.048(2) 0.0002(18) -0.020(2) 0.004(2)
C01E 0.048(2) 0.0227(19) 0.070(3) -0.0067(19) -0.028(2) -0.0024(17)
C01F 0.073(3) 0.029(2) 0.052(3) -0.0034(19) -0.020(2) 0.006(2)
C01G 0.040(2) 0.061(3) 0.066(3) -0.023(3) 0.003(2) -0.003(2)
C01H 0.041(2) 0.065(3) 0.060(3) -0.033(3) 0.007(2) -0.010(2)
C01I 0.090(4) 0.041(3) 0.041(2) -0.014(2) 0.013(3) -0.022(3)
C01J 0.082(4) 0.034(2) 0.047(2) -0.0113(19) 0.015(2) -0.018(2)
O01K 0.042(3) 0.032(3) 0.038(3) -0.004(2) 0.000(2) -0.007(2)
C01L 0.062(3) 0.098(5) 0.052(3) -0.034(3) 0.017(3) -0.042(3)
C01M 0.073(4) 0.098(5) 0.058(3) -0.042(3) 0.023(3) -0.043(4)
O01N 0.056(4) 0.035(3) 0.060(4) -0.006(3) 0.011(3) -0.012(3)
O 0.039(3) 0.040(3) 0.061(4) -0.007(3) 0.006(3) 0.001(3)
O01P 0.046(4) 0.044(4) 0.068(5) -0.006(3) -0.007(3) -0.010(3)
C01Q 0.052(9) 0.054(8) 0.057(8) 0.000(6) 0.026(6) 0.020(6)
C01T 0.055(7) 0.042(6) 0.053(7) -0.004(5) 0.015(6) -0.005(5)
C02P 0.050(5) 0.056(6) 0.051(6) 0.016(5) 0.010(5) 0.004(5)
C02K 0.047(5) 0.058(6) 0.048(5) 0.007(5) 0.007(4) 0.000(5)
C02R 0.078(8) 0.064(7) 0.037(5) 0.009(5) 0.017(5) 0.017(6)
C028 0.076(9) 0.064(9) 0.050(7) 0.015(6) 0.015(6) 0.027(7)
O01R 0.057(4) 0.048(4) 0.048(4) 0.002(3) -0.001(3) 0.004(3)
C01S 0.033(4) 0.036(5) 0.053(6) -0.002(4) 0.003(4) -0.005(3)
O1 0.060(4) 0.067(5) 0.044(4) 0.001(3) -0.010(3) -0.003(4)
C01V 0.040(5) 0.054(7) 0.063(8) -0.020(5) 0.009(5) -0.008(4)
C01W 0.036(4) 0.037(4) 0.042(5) -0.010(4) 0.009(4) -0.003(3)
O2 0.107(7) 0.044(4) 0.079(6) 0.010(4) 0.021(6) 0.010(5)
C01Y 0.040(5) 0.060(8) 0.047(6) 0.000(5) -0.011(5) 0.004(5)
C01Z 0.033(4) 0.037(4) 0.037(4) -0.008(3) -0.002(3) 0.003(3)
C020 0.036(4) 0.040(5) 0.051(5) -0.016(4) 0.013(4) -0.012(4)
C021 0.032(4) 0.039(5) 0.087(8) -0.019(5) -0.018(5) 0.002(4)
C022 0.053(5) 0.034(4) 0.049(5) -0.008(4) 0.006(4) -0.005(4)
C023 0.040(4) 0.048(5) 0.046(5) -0.010(4) 0.001(4) -0.009(4)
C024 0.045(5) 0.042(5) 0.047(5) -0.002(4) 0.008(4) -0.006(4)
C029 0.044(5) 0.043(5) 0.046(5) -0.017(4) 0.006(4) -0.011(4)
C02B 0.045(5) 0.041(5) 0.049(5) -0.002(4) 0.014(4) -0.004(4)
C02C 0.040(4) 0.032(4) 0.053(5) -0.015(4) 0.010(4) -0.013(3)
O02D 0.130(7) 0.053(4) 0.059(5) 0.002(4) -0.016(5) -0.006(5)
C02E 0.045(5) 0.037(5) 0.055(5) -0.003(4) -0.006(4) 0.001(4)
C02F 0.059(6) 0.037(5) 0.086(8) -0.001(5) 0.011(6) -0.013(5)
C02G 0.047(5) 0.044(5) 0.037(4) -0.006(4) 0.011(4) -0.006(4)
C02H 0.037(4) 0.042(5) 0.046(5) -0.010(4) 0.010(4) -0.007(4)
C02I 0.038(4) 0.050(5) 0.046(5) -0.003(4) 0.013(4) -0.009(4)
C02L 0.062(6) 0.055(6) 0.049(6) 0.008(5) -0.012(5) -0.012(5)
C026 0.073(7) 0.060(7) 0.043(6) 0.011(5) -0.011(5) -0.003(6)
C02W 0.098(8) 0.056(6) 0.048(5) 0.006(5) -0.016(6) -0.014(6)
C02T 0.120(10) 0.052(6) 0.052(6) -0.003(5) -0.013(6) -0.012(7)
C025 0.110(10) 0.045(6) 0.059(8) -0.009(6) -0.008(8) -0.018(7)
C02A 0.083(8) 0.062(7) 0.044(6) 0.010(6) -0.024(6) -0.013(6)
C02U 0.048(5) 0.042(5) 0.057(6) 0.009(4) -0.002(4) 0.004(4)
C02V 0.060(6) 0.060(7) 0.047(5) 0.015(5) 0.007(5) 0.009(5)
C18 0.080(11) 0.079(11) 0.065(9) 0.006(8) 0.008(8) -0.013(9)
C21 0.130(18) 0.061(10) 0.051(10) 0.000(8) -0.024(11) -0.033(11)
C22 0.091(13) 0.113(16) 0.067(10) 0.022(11) 0.012(9) 0.025(12)
C24 0.15(2) 0.053(10) 0.059(11) -0.002(9) -0.012(12) -0.041(11)
C25 0.077(12) 0.15(2) 0.056(11) 0.003(14) 0.014(9) -0.002(15)
C35 0.14(2) 0.10(2) 0.083(16) 0.006(15) 0.040(15) 0.045(18)
C1 0.069(8) 0.069(8) 0.049(6) 0.005(6) 0.010(6) -0.002(7)
C2 0.079(10) 0.064(8) 0.057(7) 0.003(6) -0.008(7) 0.003(7)
C3 0.056(7) 0.052(7) 0.044(6) 0.005(6) 0.005(5) 0.005(6)
C4 0.074(9) 0.052(7) 0.061(7) 0.006(5) 0.002(7) 0.006(6)
C5 0.054(6) 0.078(9) 0.059(6) 0.000(6) 0.017(5) 0.013(6)
C6 0.070(8) 0.035(6) 0.041(6) -0.002(4) 0.006(5) -0.006(5)
C7 0.090(9) 0.052(7) 0.052(6) -0.007(5) -0.001(6) -0.001(6)
C8 0.061(9) 0.082(11) 0.040(6) 0.002(7) 0.006(6) 0.026(8)
C9 0.074(8) 0.070(8) 0.063(7) 0.004(6) -0.012(6) 0.018(7)
C10 0.070(9) 0.095(12) 0.046(7) -0.001(7) -0.011(7) 0.027(9)
C13 0.061(8) 0.069(10) 0.065(8) 0.005(7) 0.019(7) 0.009(7)
C17 0.070(9) 0.064(9) 0.046(7) 0.007(6) 0.004(6) -0.011(7)
C14 0.109(14) 0.064(10) 0.079(11) 0.011(9) 0.038(11) 0.018(10)
C12 0.062(9) 0.065(10) 0.097(13) 0.001(9) 0.035(9) -0.004(8)
C19 0.069(12) 0.097(16) 0.14(2) -0.032(14) 0.035(13) -0.010(11)
C15 0.100(14) 0.113(17) 0.063(10) 0.014(10) 0.031(10) 0.005(12)
C16 0.082(12) 0.096(14) 0.068(10) 0.027(10) 0.015(9) -0.016(10)
C11 0.040(8) 0.102(17) 0.115(19) -0.029(14) 0.007(10) 0.000(9)
C27 0.057(9) 0.055(10) 0.069(10) -0.006(9) 0.005(8) 0.008(8)
C28 0.066(10) 0.070(11) 0.074(10) -0.022(9) 0.006(9) 0.010(9)
C20 0.062(10) 0.050(9) 0.056(10) 0.008(8) 0.011(8) 0.005(8)
C26 0.066(10) 0.070(10) 0.063(9) -0.009(8) 0.009(8) 0.007(9)
C23 0.083(19) 0.059(16) 0.09(2) 0.014(15) 0.011(17) 0.005(15)
C29 0.052(11) 0.061(11) 0.046(9) -0.006(8) 0.021(9) 0.002(8)
C33 0.169(16) 0.082(11) 0.106(12) -0.031(10) 0.048(12) -0.034(11)
C36 0.199(18) 0.101(12) 0.115(13) -0.023(11) 0.022(13) -0.060(13)
C34 0.189(17) 0.093(12) 0.120(13) -0.002(11) 0.007(13) -0.036(13)
C30 0.210(19) 0.090(13) 0.114(14) -0.004(11) 0.023(14) -0.051(13)
C32 0.186(17) 0.099(13) 0.088(12) -0.039(10) 0.068(12) -0.018(13)
C31 0.197(19) 0.099(14) 0.083(13) -0.004(11) 0.045(13) -0.018(14)
C37 0.081(18) 0.046(14) 0.078(17) -0.008(14) 0.003(15) -0.001(14)
C38 0.096(18) 0.036(14) 0.083(18) -0.004(13) 0.005(16) 0.005(14)
C41 0.088(19) 0.051(15) 0.095(19) 0.002(14) 0.003(16) -0.006(14)
C40 0.073(17) 0.046(14) 0.088(18) 0.030(14) 0.011(15) -0.006(13)
C39 0.076(17) 0.041(13) 0.095(18) 0.000(14) -0.003(15) -0.017(13)
C42 0.058(10) 0.076(12) 0.052(10) -0.006(9) 0.030(8) 0.000(9)
C44 0.112(12) 0.043(6) 0.094(10) 0.023(7) 0.001(9) 0.013(7)
C43 0.121(9) 0.073(7) 0.084(7) 0.027(6) -0.017(7) -0.006(7)
Cl2 0.1064(16) 0.0342(7) 0.0511(9) 0.0130(6) 0.0209(10) 0.0218(8)
Cl2A 0.105(10) 0.037(7) 0.049(8) -0.003(7) 0.029(7) 0.024(8)
Cl 0.059(8) 0.033(7) 0.093(9) -0.034(7) 0.021(8) -0.019(6)
Zn 0.0591(11) 0.0211(10) 0.0504(13) -0.0012(12) 0.0145(12) -0.0014(10)

loop_
_atom_type_symbol
_atom_type_description
_atom_type_scat_dispersion_real
_atom_type_scat_dispersion_imag
_atom_type_scat_source
C C 0.0159 0.0077 'International Tables Vol C Tables 4.2.6.8 and 6.1.1.4'
H H 0.0000 0.0000 'International Tables Vol C Tables 4.2.6.8 and 6.1.1.4'
Cl Cl 0.3404 0.5791 'International Tables Vol C Tables 4.2.6.8 and 6.1.1.4'
N N 0.0271 0.0147 'International Tables Vol C Tables 4.2.6.8 and 6.1.1.4'
O O 0.0440 0.0271 'International Tables Vol C Tables 4.2.6.8 and 6.1.1.4'
Zn Zn -2.2385 0.5846 'International Tables Vol C Tables 4.2.6.8 and 6.1.1.4'

loop_
_exptl_crystal_face_index_h
_exptl_crystal_face_index_k
_exptl_crystal_face_index_l
_exptl_crystal_face_perp_dist
-1 0 -1 0.0381
-1 -2 -2 0.0715
1 -2 0 0.0661
1 0 1 0.0293
-1 2 0 0.0546
-2 0 -1 0.0381
2 0 1 0.0242
1 0 -2 0.0261
-1 0 2 0.0295
1 1 2 0.0460
1 0 0 0.0324
-1 0 0 0.0427

loop_
_geom_angle_atom_site_label_1
_geom_angle_atom_site_label_2
_geom_angle_atom_site_label_3
_geom_angle
_geom_angle_site_symmetry_1
_geom_angle_site_symmetry_3
_geom_angle_publ_flag
Cl04 Zn01 Cl05 126.94(6) . . ?
N00B Zn01 Cl04 105.65(11) . . ?
N00B Zn01 Cl05 108.25(12) . . ?
N00H Zn01 Cl04 106.63(13) 3_545 . ?
N00H Zn01 Cl05 105.34(11) 3_545 . ?
N00H Zn01 N00B 101.21(15) 3_545 . ?
Cl06 Zn02 Cl07 124.74(6) . . ?
N00A Zn02 Cl06 108.70(11) . . ?
N00A Zn02 Cl07 106.70(11) . . ?
N00A Zn02 N00I 99.11(14) . 6_566 ?
N00I Zn02 Cl06 106.56(13) 6_566 . ?
N00I Zn02 Cl07 108.08(12) 6_566 . ?
Cl09 Zn03 Cl2 124.91(10) . . ?
N00G Zn03 Cl09 108.12(13) . . ?
N00G Zn03 N00K 103.45(16) . . ?
N00G Zn03 Cl2 104.52(12) . . ?
N00K Zn03 Cl09 105.59(12) . . ?
N00K Zn03 Cl2 108.37(13) . . ?
C00M N00A Zn02 119.8(3) . . ?
C00M N00A C013 117.8(3) . . ?
C013 N00A Zn02 122.2(3) . . ?
C00Z N00B Zn01 120.5(3) . . ?
C00Z N00B C019 118.7(4) . . ?
C019 N00B Zn01 120.2(3) . . ?
C00U N00C C00W 114.8(3) . . ?
C00N N00D C00Y 114.9(4) . . ?
C00S N00E C00N 114.6(4) . . ?
C00U N00F C00T 114.6(3) . . ?
C01A N00G Zn03 121.6(3) . . ?
C01A N00G C01F 118.3(4) . . ?
C01A N00G Zn 110.9(7) . . ?
C01F N00G Zn03 120.1(3) . . ?
C01F N00G Zn 130.7(7) . . ?
C015 N00H Zn01 121.8(3) . 3_455 ?
C015 N00H C01E 118.0(4) . . ?
C01E N00H Zn01 119.9(3) . 3_455 ?
C011 N00I Zn02 120.4(3) . 6_565 ?
C01I N00I Zn02 120.4(3) . 6_565 ?
C01I N00I C011 118.6(4) . . ?
C00T N00J C00W 115.5(4) . . ?
C01G N00K Zn03 122.9(4) . . ?
C01G N00K C01M 117.4(5) . . ?
C01G N00K Zn 114.7(7) . . ?
C01M N00K Zn03 119.7(3) . . ?
C01M N00K Zn 127.4(7) . . ?
C00S N00L C00Y 113.9(4) . . ?
N00A C00M H00M 118.6 . . ?
N00A C00M C00Q 122.8(4) . . ?
C00Q C00M H00M 118.6 . . ?
N00D C00N N00E 125.1(4) . . ?
N00D C00N C00X 117.8(4) . . ?
N00E C00N C00X 117.1(4) . . ?
C00V C00O C00S 121.4(4) . . ?
C00V C00O C016 118.7(4) . . ?
C016 C00O C00S 119.9(4) . . ?
C017 C00P C00U 120.9(4) . . ?
C01D C00P C00U 121.1(4) . . ?
C01D C00P C017 117.9(4) . . ?
C00M C00Q H00Q 120.4 . . ?
C00M C00Q C00R 119.2(4) . . ?
C00R C00Q H00Q 120.4 . . ?
C00Q C00R C00T 121.2(4) . . ?
C014 C00R C00Q 117.8(4) . . ?
C014 C00R C00T 121.0(4) . . ?
N00E C00S N00L 125.8(4) . . ?
N00E C00S C00O 117.1(3) . . ?
N00L C00S C00O 117.1(4) . . ?
N00F C00T C00R 116.7(3) . . ?
N00J C00T N00F 124.7(4) . . ?
N00J C00T C00R 118.6(4) . . ?
N00C C00U N00F 125.8(4) . . ?
N00C C00U C00P 117.4(3) . . ?
N00F C00U C00P 116.7(3) . . ?
C00O C00V H00V 120.3 . . ?
C00O C00V C00Z 119.3(4) . . ?
C00Z C00V H00V 120.3 . . ?
N00C C00W C018 116.4(3) . . ?
N00J C00W N00C 124.6(4) . . ?
N00J C00W C018 118.9(4) . . ?
C01H C00X C00N 120.2(4) . . ?
C01L C00X C00N 122.1(4) . . ?
C01L C00X C01H 117.7(5) . . ?
N00D C00Y N00L 125.5(4) . . ?
N00D C00Y C01B 117.5(4) . . ?
N00L C00Y C01B 117.1(4) . . ?
N00B C00Z C00V 121.8(4) . . ?
N00B C00Z H00Z 119.1 . . ?
C00V C00Z H00Z 119.1 . . ?
C011 C010 H010 120.0 . . ?
C011 C010 C01B 120.1(5) . . ?
C01B C010 H010 120.0 . . ?
N00I C011 C010 121.9(5) . . ?
N00I C011 H011 119.0 . . ?
C010 C011 H011 119.0 . . ?
C015 C012 H012 120.2 . . ?
C015 C012 C018 119.5(4) . . ?
C018 C012 H012 120.2 . . ?
N00A C013 H013 118.7 . . ?
N00A C013 C014 122.6(4) . . ?
C014 C013 H013 118.7 . . ?
C00R C014 H014 120.1 . . ?
C013 C014 C00R 119.8(4) . . ?
C013 C014 H014 120.1 . . ?
N00H C015 C012 122.7(4) . . ?
N00H C015 H015 118.6 . . ?
C012 C015 H015 118.6 . . ?
C00O C016 H016 120.6 . . ?
C019 C016 C00O 118.7(4) . . ?
C019 C016 H016 120.6 . . ?
C00P C017 H017 120.3 . . ?
C00P C017 C01A 119.3(4) . . ?
C01A C017 H017 120.3 . . ?
C012 C018 C00W 121.6(4) . . ?
C012 C018 C01C 118.6(4) . . ?
C01C C018 C00W 119.8(4) . . ?
N00B C019 C016 122.7(4) . . ?
N00B C019 H019 118.6 . . ?
C016 C019 H019 118.6 . . ?
N00G C01A C017 122.2(4) . . ?
N00G C01A H01A 118.9 . . ?
C017 C01A H01A 118.9 . . ?
C010 C01B C00Y 121.7(4) . . ?
C010 C01B C01J 117.5(4) . . ?
C01J C01B C00Y 120.8(5) . . ?
C018 C01C H01C 120.9 . . ?
C01E C01C C018 118.2(4) . . ?
C01E C01C H01C 120.9 . . ?
C00P C01D H01D 120.2 . . ?
C01F C01D C00P 119.5(4) . . ?
C01F C01D H01D 120.2 . . ?
N00H C01E C01C 123.0(4) . . ?
N00H C01E H01E 118.5 . . ?
C01C C01E H01E 118.5 . . ?
N00G C01F C01D 122.8(4) . . ?
N00G C01F H01F 118.6 . . ?
C01D C01F H01F 118.6 . . ?
N00K C01G H01G 118.2 . . ?
N00K C01G C01H 123.6(5) . . ?
C01H C01G H01G 118.2 . . ?
C00X C01H C01G 118.9(5) . . ?
C00X C01H H01H 120.5 . . ?
C01G C01H H01H 120.5 . . ?
N00I C01I H01I 118.5 . . ?
N00I C01I C01J 123.0(5) . . ?
C01J C01I H01I 118.5 . . ?
C01B C01J H01J 120.6 . . ?
C01I C01J C01B 118.8(5) . . ?
C01I C01J H01J 120.6 . . ?
C029 O01K C020 118.3(7) . . ?
C00X C01L H01L 120.3 . . ?
C00X C01L C01M 119.4(5) . . ?
C01M C01L H01L 120.3 . . ?
N00K C01M C01L 122.9(5) . . ?
N00K C01M H01M 118.6 . . ?
C01L C01M H01M 118.6 . . ?
C022 O01N C02F 116.7(8) . . ?
C01T C01Q C028 120.0 . . ?
O2 C01Q C01T 125.7(8) . . ?
O2 C01Q C028 114.0(8) . . ?
C01Q C01T H01T 120.0 . . ?
C02P C01T C01Q 120.0 . . ?
C02P C01T H01T 120.0 . . ?
C01T C02P C02K 120.0 . . ?
O01R C02P C01T 116.2(6) . . ?
O01R C02P C02K 123.8(6) . . ?
C02P C02K C02V 118.9(6) . . ?
C02R C02K C02P 120.0 . . ?
C02R C02K C02V 121.0(6) . . ?
C02K C02R H02R 120.0 . . ?
C02K C02R C028 120.0 . . ?
C028 C02R H02R 120.0 . . ?
C01Q C028 H028 120.0 . . ?
C02R C028 C01Q 120.0 . . ?
C02R C028 H028 120.0 . . ?
C02P O01R C02U 117.7(8) . . ?
O01P C01S C01Z 127.9(9) . . ?
O01P C01S C021 113.7(8) . . ?
C01Z C01S C021 118.4(9) . . ?
C01W C01V H01V 119.2 . . ?
C021 C01V H01V 119.2 . . ?
C021 C01V C01W 121.5(11) . . ?
C01V C01W C02H 122.0(10) . . ?
C020 C01W C01V 116.5(10) . . ?
C020 C01W C02H 121.5(8) . . ?
C01Q O2 C44 116.5(9) . 1_565 ?
C02U C01Y C02L 119.0(10) . . ?
C02U C01Y C02V 119.1(12) . . ?
C02V C01Y C02L 121.7(11) . . ?
C01S C01Z H01Z 120.4 . . ?
C020 C01Z C01S 119.2(8) . . ?
C020 C01Z H01Z 120.4 . . ?
O01K C020 C01W 119.9(9) . . ?
C01Z C020 O01K 116.0(9) . . ?
C01Z C020 C01W 124.1(8) . . ?
C01S C021 H021 119.9 . . ?
C01V C021 C01S 120.1(9) . . ?
C01V C021 H021 119.9 . . ?
O01N C022 C024 124.1(9) . . ?
O01N C022 C02B 115.3(9) . . ?
C024 C022 C02B 120.6(9) . . ?
C024 C023 H023 119.9 . . ?
C024 C023 C02G 120.2(10) . . ?
C02G C023 H023 119.9 . . ?
C022 C024 C023 119.8(9) . . ?
C022 C024 H024 120.1 . . ?
C023 C024 H024 120.1 . . ?
O01K C029 H029 116.6 . . ?
C02C C029 O01K 126.8(8) . . ?
C02C C029 H029 116.6 . . ?
C022 C02B H02B 120.1 . . ?
C02I C02B C022 119.8(9) . . ?
C02I C02B H02B 120.1 . . ?
C029 C02C C02G 119.8(8) . . ?
C029 C02C C02H 119.2(8) . . ?
C02H C02C C02G 121.0(9) . . ?
C02T O02D C43 117.8(12) . . ?
O01P C02E H02A 109.5 . . ?
O01P C02E H02C 109.5 . . ?
O01P C02E H02D 109.5 . . ?
H02A C02E H02C 109.5 . . ?
H02A C02E H02D 109.5 . . ?
H02C C02E H02D 109.5 . . ?
O01N C02F H02E 109.5 . . ?
O01N C02F H02F 109.5 . . ?
O01N C02F H02G 109.5 . . ?
H02E C02F H02F 109.5 . . ?
H02E C02F H02G 109.5 . . ?
H02F C02F H02G 109.5 . . ?
C023 C02G C02C 120.4(9) . . ?
C023 C02G C02I 117.4(9) . . ?
C02I C02G C02C 122.1(9) . . ?
O C02H C01W 121.1(8) . . ?
O C02H C02C 124.4(9) . . ?
C02C C02H C01W 114.4(8) . . ?
C02B C02I C02G 122.1(9) . . ?
C02B C02I H02I 118.9 . . ?
C02G C02I H02I 118.9 . . ?
C026 C02L C01Y 120.4(8) . . ?
C026 C02L C02A 120.0 . . ?
C02A C02L C01Y 119.4(9) . . ?
C02L C026 H026 120.0 . . ?
C02L C026 C02W 120.0 . . ?
C02W C026 H026 120.0 . . ?
C026 C02W H02W 120.0 . . ?
C02T C02W C026 120.0 . . ?
C02T C02W H02W 120.0 . . ?
O02D C02T C02W 125.4(7) . . ?
O02D C02T C025 114.4(8) . . ?
C02W C02T C025 120.0 . . ?
C02T C025 H025 120.0 . . ?
C02A C025 C02T 120.0 . . ?
C02A C025 H025 120.0 . . ?
C02L C02A H02H 120.0 . . ?
C025 C02A C02L 120.0 . . ?
C025 C02A H02H 120.0 . . ?
O01R C02U H02U 117.1 . . ?
C01Y C02U O01R 125.7(10) . . ?
C01Y C02U H02U 117.1 . . ?
O1 C02V C02K 122.1(9) . . ?
O1 C02V C01Y 123.1(11) . . ?
C01Y C02V C02K 114.7(10) . . ?
H18A C18 H18B 108.3 . . ?
C24 C18 H18A 109.9 . . ?
C24 C18 H18B 109.9 . . ?
C24 C18 C25 109.0(18) . . ?
C25 C18 H18A 109.9 . . ?
C25 C18 H18B 109.9 . . ?
H21A C21 H21B 108.2 . . ?
C22 C21 H21A 109.8 . . ?
C22 C21 H21B 109.8 . . ?
C22 C21 C24 110(2) . . ?
C24 C21 H21A 109.8 . . ?
C24 C21 H21B 109.8 . . ?
C21 C22 H22A 109.5 . . ?
C21 C22 H22B 109.5 . . ?
C21 C22 C35 110.5(17) . . ?
H22A C22 H22B 108.1 . . ?
C35 C22 H22A 109.5 . . ?
C35 C22 H22B 109.5 . . ?
C18 C24 C21 112.5(15) . . ?
C18 C24 H24A 109.1 . . ?
C18 C24 H24B 109.1 . . ?
C21 C24 H24A 109.1 . . ?
C21 C24 H24B 109.1 . . ?
H24A C24 H24B 107.8 . . ?
C18 C25 H25A 109.6 . . ?
C18 C25 H25B 109.6 . . ?
H25A C25 H25B 108.1 . . ?
C35 C25 C18 110.3(18) . . ?
C35 C25 H25A 109.6 . . ?
C35 C25 H25B 109.6 . . ?
C22 C35 H35A 108.6 . . ?
C22 C35 H35B 108.6 . . ?
C25 C35 C22 114(2) . . ?
C25 C35 H35A 108.6 . . ?
C25 C35 H35B 108.6 . . ?
H35A C35 H35B 107.6 . . ?
H1A C1 H1B 107.9 . . ?
C5 C1 H1A 109.2 . . ?
C5 C1 H1B 109.2 . . ?
C5 C1 C7 111.9(11) . . ?
C7 C1 H1A 109.2 . . ?
C7 C1 H1B 109.2 . . ?
H2C C2 H2D 108.0 . . ?
C4 C2 H2C 109.3 . . ?
C4 C2 H2D 109.3 . . ?
C9 C2 H2C 109.3 . . ?
C9 C2 H2D 109.3 . . ?
C9 C2 C4 111.4(11) . . ?
H3A C3 H3B 107.9 . . ?
C6 C3 H3A 109.2 . . ?
C6 C3 H3B 109.2 . . ?
C8 C3 H3A 109.2 . . ?
C8 C3 H3B 109.2 . . ?
C8 C3 C6 112.0(12) . . ?
C2 C4 H4A 109.2 . . ?
C2 C4 H4B 109.2 . . ?
C2 C4 C5 111.9(12) . . ?
H4A C4 H4B 107.9 . . ?
C5 C4 H4A 109.2 . . ?
C5 C4 H4B 109.2 . . ?
C1 C5 C4 110.8(11) . . ?
C1 C5 H5A 109.5 . . ?
C1 C5 H5B 109.5 . . ?
C4 C5 H5A 109.5 . . ?
C4 C5 H5B 109.5 . . ?
H5A C5 H5B 108.1 . . ?
C3 C6 H6A 109.2 . . ?
C3 C6 H6B 109.2 . . ?
C3 C6 C17 112.1(11) . . ?
H6A C6 H6B 107.9 . . ?
C17 C6 H6A 109.2 . . ?
C17 C6 H6B 109.2 . . ?
C1 C7 H7A 109.4 . . ?
C1 C7 H7B 109.4 . . ?
H7A C7 H7B 108.0 . . ?
C9 C7 C1 111.1(12) . . ?
C9 C7 H7A 109.4 . . ?
C9 C7 H7B 109.4 . . ?
C3 C8 H8A 109.2 . . ?
C3 C8 H8B 109.2 . . ?
C3 C8 C10 111.9(14) . . ?
H8A C8 H8B 107.9 . . ?
C10 C8 H8A 109.2 . . ?
C10 C8 H8B 109.2 . . ?
C2 C9 H9A 108.3 . . ?
C2 C9 H9B 108.3 . . ?
C7 C9 C2 115.7(12) . . ?
C7 C9 H9A 108.3 . . ?
C7 C9 H9B 108.3 . . ?
H9A C9 H9B 107.4 . . ?
C8 C10 H10A 109.5 . . ?
C8 C10 H10B 109.5 . . ?
C8 C10 C13 110.8(13) . . ?
H10A C10 H10B 108.1 . . ?
C13 C10 H10A 109.5 . . ?
C13 C10 H10B 109.5 . . ?
C10 C13 H13A 109.7 . . ?
C10 C13 H13B 109.7 . . ?
H13A C13 H13B 108.2 . . ?
C17 C13 C10 109.9(12) . . ?
C17 C13 H13A 109.7 . . ?
C17 C13 H13B 109.7 . . ?
C6 C17 C13 110.8(12) . . ?
C6 C17 H17A 109.5 . . ?
C6 C17 H17B 109.5 . . ?
C13 C17 H17A 109.5 . . ?
C13 C17 H17B 109.5 . . ?
H17A C17 H17B 108.1 . . ?
H14A C14 H14B 108.0 . . ?
C12 C14 H14A 109.4 . . ?
C12 C14 H14B 109.4 . . ?
C12 C14 C15 111.4(16) . . ?
C15 C14 H14A 109.4 . . ?
C15 C14 H14B 109.4 . . ?
C14 C12 H12A 109.5 . . ?
C14 C12 H12B 109.5 . . ?
H12A C12 H12B 108.1 . . ?
C11 C12 C14 110.5(15) . . ?
C11 C12 H12A 109.5 . . ?
C11 C12 H12B 109.5 . . ?
H19A C19 H19B 108.1 . . ?
C16 C19 H19A 109.6 . . ?
C16 C19 H19B 109.6 . . ?
C16 C19 C11 110.3(19) . . ?
C11 C19 H19A 109.6 . . ?
C11 C19 H19B 109.6 . . ?
C14 C15 H15A 109.0 . . ?
C14 C15 H15B 109.0 . . ?
C14 C15 C16 113.1(15) . . ?
H15A C15 H15B 107.8 . . ?
C16 C15 H15A 109.0 . . ?
C16 C15 H15B 109.0 . . ?
C19 C16 C15 112.7(17) . . ?
C19 C16 H16A 109.0 . . ?
C19 C16 H16B 109.0 . . ?
C15 C16 H16A 109.0 . . ?
C15 C16 H16B 109.0 . . ?
H16A C16 H16B 107.8 . . ?
C12 C11 C19 114(2) . . ?
C12 C11 H11A 108.8 . . ?
C12 C11 H11B 108.8 . . ?
C19 C11 H11A 108.8 . . ?
C19 C11 H11B 108.8 . . ?
H11A C11 H11B 107.7 . . ?
H27A C27 H27B 108.5 . . ?
C28 C27 H27A 110.2 . . ?
C28 C27 H27B 110.2 . . ?
C20 C27 H27A 110.2 . . ?
C20 C27 H27B 110.2 . . ?
C20 C27 C28 107.6(19) . . ?
C27 C28 H28A 109.7 . . ?
C27 C28 H28B 109.7 . . ?
H28A C28 H28B 108.2 . . ?
C26 C28 C27 109.7(18) . . ?
C26 C28 H28A 109.7 . . ?
C26 C28 H28B 109.7 . . ?
C27 C20 H20A 110.1 . . ?
C27 C20 H20B 110.1 . . ?
C27 C20 C29 108(2) . . ?
H20A C20 H20B 108.4 . . ?
C29 C20 H20A 110.1 . . ?
C29 C20 H20B 110.1 . . ?
C28 C26 H26A 109.3 . . ?
C28 C26 H26B 109.3 . . ?
H26A C26 H26B 107.9 . . ?
C42 C26 C28 112(2) . . ?
C42 C26 H26A 109.3 . . ?
C42 C26 H26B 109.3 . . ?
C41 C23 H23 123.4 . . ?
C41 C23 C40 113(5) . . ?
C40 C23 H23 123.4 . . ?
C20 C29 H2A 108.1 . . ?
C20 C29 H2B 108.1 . . ?
H2A C29 H2B 107.3 . . ?
C42 C29 C20 117(2) . . ?
C42 C29 H2A 108.1 . . ?
C42 C29 H2B 108.1 . . ?
H01P C33 H33 108.3 . . ?
C34 C33 H01P 109.9 . . ?
C34 C33 H33 109.9 . . ?
C34 C33 C32 109(2) . . ?
C32 C33 H01P 109.9 . . ?
C32 C33 H33 109.9 . . ?
H36A C36 H36B 108.9 . . ?
C34 C36 H36A 110.9 . . ?
C34 C36 H36B 110.9 . . ?
C34 C36 C30 104(3) . . ?
C30 C36 H36A 110.9 . . ?
C30 C36 H36B 110.9 . . ?
C33 C34 C36 114(3) . . ?
C33 C34 H34A 108.8 . . ?
C33 C34 H34B 108.8 . . ?
C36 C34 H34A 108.8 . . ?
C36 C34 H34B 108.8 . . ?
H34A C34 H34B 107.7 . . ?
C36 C30 H30A 110.3 . . ?
C36 C30 H30B 110.3 . . ?
H30A C30 H30B 108.6 . . ?
C31 C30 C36 107(2) . . ?
C31 C30 H30A 110.3 . . ?
C31 C30 H30B 110.3 . . ?
C33 C32 H32A 109.9 . . ?
C33 C32 H32B 109.9 . . ?
C33 C32 C31 109(2) . . ?
H32A C32 H32B 108.3 . . ?
C31 C32 H32A 109.9 . . ?
C31 C32 H32B 109.9 . . ?
C30 C31 C32 101(2) . . ?
C30 C31 H31A 111.7 . . ?
C30 C31 H31B 111.7 . . ?
C32 C31 H31A 111.7 . . ?
C32 C31 H31B 111.7 . . ?
H31A C31 H31B 109.4 . . ?
H37A C37 H37B 107.5 . . ?
C38 C37 H37A 108.5 . . ?
C38 C37 H37B 108.5 . . ?
C39 C37 H37A 108.5 . . ?
C39 C37 H37B 108.5 . . ?
C39 C37 C38 115(4) . . ?
C37 C38 H38A 108.1 . . ?
C37 C38 H38B 108.1 . . ?
H38A C38 H38B 107.3 . . ?
C41 C38 C37 117(4) . . ?
C41 C38 H38A 108.1 . . ?
C41 C38 H38B 108.1 . . ?
C23 C41 H41 124.1 . . ?
C38 C41 C23 112(5) . . ?
C38 C41 H41 124.1 . . ?
C23 C40 H40A 109.5 . . ?
C23 C40 H40B 109.5 . . ?
H40A C40 H40B 108.1 . . ?
C39 C40 C23 111(4) . . ?
C39 C40 H40A 109.5 . . ?
C39 C40 H40B 109.5 . . ?
C37 C39 H39A 108.2 . . ?
C37 C39 H39B 108.2 . . ?
C40 C39 C37 116(4) . . ?
C40 C39 H39A 108.2 . . ?
C40 C39 H39B 108.2 . . ?
H39A C39 H39B 107.4 . . ?
C26 C42 H42A 110.3 . . ?
C26 C42 H42B 110.3 . . ?
C29 C42 C26 107(2) . . ?
C29 C42 H42A 110.3 . . ?
C29 C42 H42B 110.3 . . ?
H42A C42 H42B 108.5 . . ?
O2 C44 H44A 109.5 1_545 . ?
O2 C44 H44B 109.5 1_545 . ?
O2 C44 H44C 109.5 1_545 . ?
H44A C44 H44B 109.5 . . ?
H44A C44 H44C 109.5 . . ?
H44B C44 H44C 109.5 . . ?
O02D C43 H43A 109.5 . . ?
O02D C43 H43B 109.5 . . ?
O02D C43 H43C 109.5 . . ?
H43A C43 H43B 109.5 . . ?
H43A C43 H43C 109.5 . . ?
H43B C43 H43C 109.5 . . ?
N00G Zn Cl2A 101.2(10) . . ?
N00G Zn Cl 109.0(11) . . ?
N00K Zn N00G 110.1(10) . . ?
N00K Zn Cl2A 105.9(12) . . ?
N00K Zn Cl 110.3(10) . . ?
Cl2A Zn Cl 119.9(15) . . ?

loop_
_geom_bond_atom_site_label_1
_geom_bond_atom_site_label_2
_geom_bond_distance
_geom_bond_site_symmetry_2
_geom_bond_publ_flag
Zn01 Cl04 2.2094(15) . ?
Zn01 Cl05 2.2150(13) . ?
Zn01 N00B 2.061(4) . ?
Zn01 N00H 2.058(3) 3_545 ?
Zn02 Cl06 2.2060(16) . ?
Zn02 Cl07 2.2105(14) . ?
Zn02 N00A 2.056(3) . ?
Zn02 N00I 2.065(3) 6_566 ?
Zn03 Cl09 2.206(2) . ?
Zn03 N00G 2.051(4) . ?
Zn03 N00K 2.063(4) . ?
Zn03 Cl2 2.2062(19) . ?
N00A C00M 1.349(5) . ?
N00A C013 1.353(5) . ?
N00B C00Z 1.342(5) . ?
N00B C019 1.344(6) . ?
N00C C00U 1.324(5) . ?
N00C C00W 1.345(5) . ?
N00D C00N 1.329(5) . ?
N00D C00Y 1.337(6) . ?
N00E C00N 1.345(5) . ?
N00E C00S 1.330(6) . ?
N00F C00T 1.342(5) . ?
N00F C00U 1.338(5) . ?
N00G C01A 1.331(6) . ?
N00G C01F 1.334(6) . ?
N00G Zn 2.034(19) . ?
N00H C015 1.339(5) . ?
N00H C01E 1.342(5) . ?
N00I C011 1.337(6) . ?
N00I C01I 1.323(7) . ?
N00J C00T 1.333(5) . ?
N00J C00W 1.334(5) . ?
N00K C01G 1.309(6) . ?
N00K C01M 1.318(7) . ?
N00K Zn 1.91(2) . ?
N00L C00S 1.341(5) . ?
N00L C00Y 1.342(6) . ?
C00M H00M 0.9500 . ?
C00M C00Q 1.377(5) . ?
C00N C00X 1.466(7) . ?
C00O C00S 1.487(6) . ?
C00O C00V 1.381(6) . ?
C00O C016 1.394(6) . ?
C00P C00U 1.485(5) . ?
C00P C017 1.385(6) . ?
C00P C01D 1.376(6) . ?
C00Q H00Q 0.9500 . ?
C00Q C00R 1.397(5) . ?
C00R C00T 1.474(5) . ?
C00R C014 1.394(6) . ?
C00V H00V 0.9500 . ?
C00V C00Z 1.383(6) . ?
C00W C018 1.478(6) . ?
C00X C01H 1.369(7) . ?
C00X C01L 1.366(6) . ?
C00Y C01B 1.476(6) . ?
C00Z H00Z 0.9500 . ?
C010 H010 0.9500 . ?
C010 C011 1.378(6) . ?
C010 C01B 1.381(7) . ?
C011 H011 0.9500 . ?
C012 H012 0.9500 . ?
C012 C015 1.373(6) . ?
C012 C018 1.377(6) . ?
C013 H013 0.9500 . ?
C013 C014 1.368(6) . ?
C014 H014 0.9500 . ?
C015 H015 0.9500 . ?
C016 H016 0.9500 . ?
C016 C019 1.367(6) . ?
C017 H017 0.9500 . ?
C017 C01A 1.387(6) . ?
C018 C01C 1.401(6) . ?
C019 H019 0.9500 . ?
C01A H01A 0.9500 . ?
C01B C01J 1.396(7) . ?
C01C H01C 0.9500 . ?
C01C C01E 1.383(6) . ?
C01D H01D 0.9500 . ?
C01D C01F 1.373(6) . ?
C01E H01E 0.9500 . ?
C01F H01F 0.9500 . ?
C01G H01G 0.9500 . ?
C01G C01H 1.380(8) . ?
C01H H01H 0.9500 . ?
C01I H01I 0.9500 . ?
C01I C01J 1.382(6) . ?
C01J H01J 0.9500 . ?
O01K C020 1.388(10) . ?
O01K C029 1.379(11) . ?
C01L H01L 0.9500 . ?
C01L C01M 1.381(8) . ?
C01M H01M 0.9500 . ?
O01N C022 1.370(11) . ?
O01N C02F 1.442(12) . ?
O C02H 1.226(12) . ?
O01P C01S 1.330(12) . ?
O01P C02E 1.436(12) . ?
C01Q C01T 1.3900 . ?
C01Q C028 1.3900 . ?
C01Q O2 1.336(11) . ?
C01T H01T 0.9500 . ?
C01T C02P 1.3900 . ?
C02P C02K 1.3900 . ?
C02P O01R 1.351(9) . ?
C02K C02R 1.3900 . ?
C02K C02V 1.498(14) . ?
C02R H02R 0.9500 . ?
C02R C028 1.3900 . ?
C028 H028 0.9500 . ?
O01R C02U 1.367(13) . ?
C01S C01Z 1.394(12) . ?
C01S C021 1.471(14) . ?
O1 C02V 1.239(14) . ?
C01V H01V 0.9500 . ?
C01V C01W 1.425(14) . ?
C01V C021 1.322(18) . ?
C01W C020 1.409(15) . ?
C01W C02H 1.491(13) . ?
O2 C44 1.449(18) 1_565 ?
C01Y C02L 1.482(16) . ?
C01Y C02U 1.353(16) . ?
C01Y C02V 1.469(17) . ?
C01Z H01Z 0.9500 . ?
C01Z C020 1.335(13) . ?
C021 H021 0.9500 . ?
C022 C024 1.382(14) . ?
C022 C02B 1.386(14) . ?
C023 H023 0.9500 . ?
C023 C024 1.408(14) . ?
C023 C02G 1.408(13) . ?
C024 H024 0.9500 . ?
C029 H029 0.9500 . ?
C029 C02C 1.333(14) . ?
C02B H02B 0.9500 . ?
C02B C02I 1.364(13) . ?
C02C C02G 1.476(13) . ?
C02C C02H 1.469(12) . ?
O02D C02T 1.384(12) . ?
O02D C43 1.459(17) . ?
C02E H02A 0.9800 . ?
C02E H02C 0.9800 . ?
C02E H02D 0.9800 . ?
C02F H02E 0.9800 . ?
C02F H02F 0.9800 . ?
C02F H02G 0.9800 . ?
C02G C02I 1.412(14) . ?
C02I H02I 0.9500 . ?
C02L C026 1.3900 . ?
C02L C02A 1.3900 . ?
C026 H026 0.9500 . ?
C026 C02W 1.3900 . ?
C02W H02W 0.9500 . ?
C02W C02T 1.3900 . ?
C02T C025 1.3900 . ?
C025 H025 0.9500 . ?
C025 C02A 1.3900 . ?
C02A H02H 0.9500 . ?
C02U H02U 0.9500 . ?
C18 H18A 0.9900 . ?
C18 H18B 0.9900 . ?
C18 C24 1.51(2) . ?
C18 C25 1.56(3) . ?
C21 H21A 0.9900 . ?
C21 H21B 0.9900 . ?
C21 C22 1.49(3) . ?
C21 C24 1.56(2) . ?
C22 H22A 0.9900 . ?
C22 H22B 0.9900 . ?
C22 C35 1.49(3) . ?
C24 H24A 0.9900 . ?
C24 H24B 0.9900 . ?
C25 H25A 0.9900 . ?
C25 H25B 0.9900 . ?
C25 C35 1.46(4) . ?
C35 H35A 0.9900 . ?
C35 H35B 0.9900 . ?
C1 H1A 0.9900 . ?
C1 H1B 0.9900 . ?
C1 C5 1.493(19) . ?
C1 C7 1.516(18) . ?
C2 H2C 0.9900 . ?
C2 H2D 0.9900 . ?
C2 C4 1.515(17) . ?
C2 C9 1.498(19) . ?
C3 H3A 0.9900 . ?
C3 H3B 0.9900 . ?
C3 C6 1.495(17) . ?
C3 C8 1.488(18) . ?
C4 H4A 0.9900 . ?
C4 H4B 0.9900 . ?
C4 C5 1.54(2) . ?
C5 H5A 0.9900 . ?
C5 H5B 0.9900 . ?
C6 H6A 0.9900 . ?
C6 H6B 0.9900 . ?
C6 C17 1.51(2) . ?
C7 H7A 0.9900 . ?
C7 H7B 0.9900 . ?
C7 C9 1.47(2) . ?
C8 H8A 0.9900 . ?
C8 H8B 0.9900 . ?
C8 C10 1.53(2) . ?
C9 H9A 0.9900 . ?
C9 H9B 0.9900 . ?
C10 H10A 0.9900 . ?
C10 H10B 0.9900 . ?
C10 C13 1.54(2) . ?
C13 H13A 0.9900 . ?
C13 H13B 0.9900 . ?
C13 C17 1.53(2) . ?
C17 H17A 0.9900 . ?
C17 H17B 0.9900 . ?
C14 H14A 0.9900 . ?
C14 H14B 0.9900 . ?
C14 C12 1.52(3) . ?
C14 C15 1.55(3) . ?
C12 H12A 0.9900 . ?
C12 H12B 0.9900 . ?
C12 C11 1.49(2) . ?
C19 H19A 0.9900 . ?
C19 H19B 0.9900 . ?
C19 C16 1.50(3) . ?
C19 C11 1.57(3) . ?
C15 H15A 0.9900 . ?
C15 H15B 0.9900 . ?
C15 C16 1.55(3) . ?
C16 H16A 0.9900 . ?
C16 H16B 0.9900 . ?
C11 H11A 0.9900 . ?
C11 H11B 0.9900 . ?
C27 H27A 0.9900 . ?
C27 H27B 0.9900 . ?
C27 C28 1.58(3) . ?
C27 C20 1.49(3) . ?
C28 H28A 0.9900 . ?
C28 H28B 0.9900 . ?
C28 C26 1.50(3) . ?
C20 H20A 0.9900 . ?
C20 H20B 0.9900 . ?
C20 C29 1.50(3) . ?
C26 H26A 0.9900 . ?
C26 H26B 0.9900 . ?
C26 C42 1.49(3) . ?
C23 H23 0.9500 . ?
C23 C41 1.47(8) . ?
C23 C40 1.69(7) . ?
C29 H2A 0.9900 . ?
C29 H2B 0.9900 . ?
C29 C42 1.42(4) . ?
C33 H01P 0.9900 . ?
C33 H33 0.9900 . ?
C33 C34 1.40(3) . ?
C33 C32 1.51(3) . ?
C36 H36A 0.9900 . ?
C36 H36B 0.9900 . ?
C36 C34 1.49(3) . ?
C36 C30 1.57(4) . ?
C34 H34A 0.9900 . ?
C34 H34B 0.9900 . ?
C30 H30A 0.9900 . ?
C30 H30B 0.9900 . ?
C30 C31 1.55(4) . ?
C32 H32A 0.9900 . ?
C32 H32B 0.9900 . ?
C32 C31 1.63(4) . ?
C31 H31A 0.9900 . ?
C31 H31B 0.9900 . ?
C37 H37A 0.9900 . ?
C37 H37B 0.9900 . ?
C37 C38 1.58(6) . ?
C37 C39 1.44(7) . ?
C38 H38A 0.9900 . ?
C38 H38B 0.9900 . ?
C38 C41 1.45(7) . ?
C41 H41 0.9500 . ?
C40 H40A 0.9900 . ?
C40 H40B 0.9900 . ?
C40 C39 1.44(7) . ?
C39 H39A 0.9900 . ?
C39 H39B 0.9900 . ?
C42 H42A 0.9900 . ?
C42 H42B 0.9900 . ?
C44 H44A 0.9800 . ?
C44 H44B 0.9800 . ?
C44 H44C 0.9800 . ?
C43 H43A 0.9800 . ?
C43 H43B 0.9800 . ?
C43 H43C 0.9800 . ?
Cl2A Zn 2.14(3) . ?
Cl Zn 2.31(3) . ?

loop_
_geom_torsion_atom_site_label_1
_geom_torsion_atom_site_label_2
_geom_torsion_atom_site_label_3
_geom_torsion_atom_site_label_4
_geom_torsion
_geom_torsion_site_symmetry_1
_geom_torsion_site_symmetry_2
_geom_torsion_site_symmetry_3
_geom_torsion_site_symmetry_4
_geom_torsion_publ_flag
Zn01 N00B C00Z C00V 170.0(3) . . . . ?
Zn01 N00B C019 C016 -170.7(3) . . . . ?
Zn01 N00H C015 C012 175.5(4) 3_455 . . . ?
Zn01 N00H C01E C01C -175.1(5) 3_455 . . . ?
Zn02 N00A C00M C00Q 173.8(4) . . . . ?
Zn02 N00A C013 C014 -173.9(4) . . . . ?
Zn02 N00I C011 C010 169.9(3) 6_565 . . . ?
Zn02 N00I C01I C01J -169.9(4) 6_565 . . . ?
Zn03 N00G C01A C017 179.3(4) . . . . ?
Zn03 N00G C01F C01D 180.0(5) . . . . ?
Zn03 N00K C01G C01H -178.6(5) . . . . ?
Zn03 N00K C01M C01L -179.3(6) . . . . ?
N00A C00M C00Q C00R 0.1(7) . . . . ?
N00A C013 C014 C00R 0.4(8) . . . . ?
N00C C00W C018 C012 7.9(7) . . . . ?
N00C C00W C018 C01C -172.0(5) . . . . ?
N00D C00N C00X C01H -29.5(6) . . . . ?
N00D C00N C00X C01L 153.4(5) . . . . ?
N00D C00Y C01B C010 -171.2(4) . . . . ?
N00D C00Y C01B C01J 9.6(6) . . . . ?
N00E C00N C00X C01H 150.0(5) . . . . ?
N00E C00N C00X C01L -27.0(7) . . . . ?
N00I C01I C01J C01B -0.4(9) . . . . ?
N00J C00W C018 C012 -170.3(5) . . . . ?
N00J C00W C018 C01C 9.8(7) . . . . ?
N00K C01G C01H C00X -0.8(10) . . . . ?
N00L C00Y C01B C010 9.5(6) . . . . ?
N00L C00Y C01B C01J -169.8(4) . . . . ?
C00M N00A C013 C014 1.0(7) . . . . ?
C00M C00Q C00R C00T -178.9(4) . . . . ?
C00M C00Q C00R C014 1.3(7) . . . . ?
C00N N00D C00Y N00L -2.3(6) . . . . ?
C00N N00D C00Y C01B 178.4(4) . . . . ?
C00N N00E C00S N00L -1.8(6) . . . . ?
C00N N00E C00S C00O 177.7(3) . . . . ?
C00N C00X C01H C01G -177.7(5) . . . . ?
C00N C00X C01L C01M 179.5(6) . . . . ?
C00O C00V C00Z N00B 0.6(7) . . . . ?
C00O C016 C019 N00B 0.6(7) . . . . ?
C00P C017 C01A N00G 0.7(8) . . . . ?
C00P C01D C01F N00G 0.8(10) . . . . ?
C00Q C00R C00T N00F 171.1(4) . . . . ?
C00Q C00R C00T N00J -10.7(7) . . . . ?
C00Q C00R C014 C013 -1.6(7) . . . . ?
C00S N00E C00N N00D 5.2(6) . . . . ?
C00S N00E C00N C00X -174.3(4) . . . . ?
C00S N00L C00Y N00D 5.2(6) . . . . ?
C00S N00L C00Y C01B -175.5(3) . . . . ?
C00S C00O C00V C00Z -178.2(4) . . . . ?
C00S C00O C016 C019 177.6(4) . . . . ?
C00T N00F C00U N00C 2.1(7) . . . . ?
C00T N00F C00U C00P -174.2(4) . . . . ?
C00T N00J C00W N00C 1.2(7) . . . . ?
C00T N00J C00W C018 179.3(4) . . . . ?
C00T C00R C014 C013 178.6(5) . . . . ?
C00U N00C C00W N00J -0.3(7) . . . . ?
C00U N00C C00W C018 -178.4(4) . . . . ?
C00U N00F C00T N00J -0.9(7) . . . . ?
C00U N00F C00T C00R 177.1(4) . . . . ?
C00U C00P C017 C01A -178.6(4) . . . . ?
C00U C00P C01D C01F 178.0(5) . . . . ?
C00V C00O C00S N00E 173.1(4) . . . . ?
C00V C00O C00S N00L -7.4(6) . . . . ?
C00V C00O C016 C019 -1.4(6) . . . . ?
C00W N00C C00U N00F -1.5(7) . . . . ?
C00W N00C C00U C00P 174.7(4) . . . . ?
C00W N00J C00T N00F -0.6(7) . . . . ?
C00W N00J C00T C00R -178.6(4) . . . . ?
C00W C018 C01C C01E -179.4(5) . . . . ?
C00X C01L C01M N00K -3.3(12) . . . . ?
C00Y N00D C00N N00E -3.3(6) . . . . ?
C00Y N00D C00N C00X 176.2(4) . . . . ?
C00Y N00L C00S N00E -3.0(6) . . . . ?
C00Y N00L C00S C00O 177.5(3) . . . . ?
C00Y C01B C01J C01I 179.1(5) . . . . ?
C00Z N00B C019 C016 0.7(7) . . . . ?
C010 C01B C01J C01I -0.2(7) . . . . ?
C011 N00I C01I C01J 1.1(8) . . . . ?
C011 C010 C01B C00Y -179.1(4) . . . . ?
C011 C010 C01B C01J 0.2(6) . . . . ?
C012 C018 C01C C01E 0.7(9) . . . . ?
C013 N00A C00M C00Q -1.3(7) . . . . ?
C014 C00R C00T N00F -9.1(7) . . . . ?
C014 C00R C00T N00J 169.1(5) . . . . ?
C015 N00H C01E C01C 0.1(9) . . . . ?
C015 C012 C018 C00W 179.9(5) . . . . ?
C015 C012 C018 C01C -0.2(8) . . . . ?
C016 C00O C00S N00E -5.9(6) . . . . ?
C016 C00O C00S N00L 173.7(4) . . . . ?
C016 C00O C00V C00Z 0.8(6) . . . . ?
C017 C00P C00U N00C 3.6(7) . . . . ?
C017 C00P C00U N00F -179.8(4) . . . . ?
C017 C00P C01D C01F 0.2(9) . . . . ?
C018 C012 C015 N00H -0.4(8) . . . . ?
C018 C01C C01E N00H -0.7(10) . . . . ?
C019 N00B C00Z C00V -1.4(6) . . . . ?
C01A N00G C01F C01D -1.0(9) . . . . ?
C01B C010 C011 N00I 0.5(7) . . . . ?
C01D C00P C00U N00C -174.0(5) . . . . ?
C01D C00P C00U N00F 2.6(7) . . . . ?
C01D C00P C017 C01A -0.9(7) . . . . ?
C01E N00H C015 C012 0.4(8) . . . . ?
C01F N00G C01A C017 0.3(8) . . . . ?
C01G N00K C01M C01L 2.1(11) . . . . ?
C01H C00X C01L C01M 2.4(10) . . . . ?
C01I N00I C011 C010 -1.1(7) . . . . ?
O01K C029 C02C C02G 179.3(9) . . . . ?
O01K C029 C02C C02H 0.0(15) . . . . ?
C01L C00X C01H C01G -0.5(9) . . . . ?
C01M N00K C01G C01H 0.0(9) . . . . ?
O01N C022 C024 C023 -178.9(9) . . . . ?
O01N C022 C02B C02I 176.7(9) . . . . ?
O01P C01S C01Z C020 -179.9(11) . . . . ?
O01P C01S C021 C01V 178.6(12) . . . . ?
C01Q C01T C02P C02K 0.0 . . . . ?
C01Q C01T C02P O01R -178.9(8) . . . . ?
C01T C01Q C028 C02R 0.0 . . . . ?
C01T C02P C02K C02R 0.0 . . . . ?
C01T C02P C02K C02V 176.3(9) . . . . ?
C01T C02P O01R C02U -178.2(8) . . . . ?
C02P C02K C02R C028 0.0 . . . . ?
C02P C02K C02V O1 -178.3(9) . . . . ?
C02P C02K C02V C01Y 4.3(13) . . . . ?
C02P O01R C02U C01Y -0.8(17) . . . . ?
C02K C02P O01R C02U 2.9(12) . . . . ?
C02K C02R C028 C01Q 0.0 . . . . ?
C02R C02K C02V O1 -2.0(15) . . . . ?
C02R C02K C02V C01Y -179.4(9) . . . . ?
C028 C01Q C01T C02P 0.0 . . . . ?
O01R C02P C02K C02R 178.8(9) . . . . ?
O01R C02P C02K C02V -4.8(10) . . . . ?
C01S C01Z C020 O01K -179.3(9) . . . . ?
C01S C01Z C020 C01W 0.0(16) . . . . ?
C01V C01W C020 O01K -179.7(9) . . . . ?
C01V C01W C020 C01Z 1.0(16) . . . . ?
C01V C01W C02H O 1.3(15) . . . . ?
C01V C01W C02H C02C -179.9(10) . . . . ?
C01W C01V C021 C01S 3(2) . . . . ?
O2 C01Q C01T C02P -174.1(12) . . . . ?
O2 C01Q C028 C02R 174.7(10) . . . . ?
C01Y C02L C026 C02W -175.9(10) . . . . ?
C01Y C02L C02A C025 175.9(9) . . . . ?
C01Z C01S C021 C01V -1.5(19) . . . . ?
C020 O01K C029 C02C 0.5(14) . . . . ?
C020 C01W C02H O -178.7(9) . . . . ?
C020 C01W C02H C02C 0.1(13) . . . . ?
C021 C01S C01Z C020 0.1(16) . . . . ?
C021 C01V C01W C020 -2.4(18) . . . . ?
C021 C01V C01W C02H 177.6(12) . . . . ?
C022 C02B C02I C02G 2.2(15) . . . . ?
C023 C02G C02I C02B 0.8(14) . . . . ?
C024 C022 C02B C02I -2.8(15) . . . . ?
C024 C023 C02G C02C 173.0(9) . . . . ?
C024 C023 C02G C02I -3.1(14) . . . . ?
C029 O01K C020 C01W -0.6(13) . . . . ?
C029 O01K C020 C01Z 178.8(9) . . . . ?
C029 C02C C02G C023 -39.9(14) . . . . ?
C029 C02C C02G C02I 136.0(10) . . . . ?
C029 C02C C02H O 178.5(10) . . . . ?
C029 C02C C02H C01W -0.3(13) . . . . ?
C02B C022 C024 C023 0.5(15) . . . . ?
C02C C02G C02I C02B -175.3(9) . . . . ?
O02D C02T C025 C02A -175.0(10) . . . . ?
C02F O01N C022 C024 8.6(15) . . . . ?
C02F O01N C022 C02B -170.9(10) . . . . ?
C02G C023 C024 C022 2.5(15) . . . . ?
C02G C02C C02H O -0.8(15) . . . . ?
C02G C02C C02H C01W -179.6(8) . . . . ?
C02H C01W C020 O01K 0.3(14) . . . . ?
C02H C01W C020 C01Z -179.0(9) . . . . ?
C02H C02C C02G C023 139.4(9) . . . . ?
C02H C02C C02G C02I -44.7(13) . . . . ?
C02L C01Y C02U O01R 176.5(11) . . . . ?
C02L C01Y C02V C02K -178.1(11) . . . . ?
C02L C01Y C02V O1 5(2) . . . . ?
C02L C026 C02W C02T 0.0 . . . . ?
C026 C02L C02A C025 0.0 . . . . ?
C026 C02W C02T O02D 174.4(11) . . . . ?
C026 C02W C02T C025 0.0 . . . . ?
C02W C02T C025 C02A 0.0 . . . . ?
C02T C025 C02A C02L 0.0 . . . . ?
C02A C02L C026 C02W 0.0 . . . . ?
C02U C01Y C02L C026 45.7(16) . . . . ?
C02U C01Y C02L C02A -130.2(12) . . . . ?
C02U C01Y C02V C02K -2.4(18) . . . . ?
C02U C01Y C02V O1 -179.7(12) . . . . ?
C02V C02K C02R C028 -176.2(9) . . . . ?
C02V C01Y C02L C026 -138.6(11) . . . . ?
C02V C01Y C02L C02A 45.5(16) . . . . ?
C02V C01Y C02U O01R 1(2) . . . . ?
C18 C25 C35 C22 57(3) . . . . ?
C21 C22 C35 C25 -59(3) . . . . ?
C22 C21 C24 C18 -56(3) . . . . ?
C24 C18 C25 C35 -54(3) . . . . ?
C24 C21 C22 C35 55(3) . . . . ?
C25 C18 C24 C21 55(3) . . . . ?
C1 C7 C9 C2 51.5(17) . . . . ?
C2 C4 C5 C1 -54.3(15) . . . . ?
C3 C6 C17 C13 -56.0(16) . . . . ?
C3 C8 C10 C13 55.0(19) . . . . ?
C4 C2 C9 C7 -49.9(19) . . . . ?
C5 C1 C7 C9 -54.3(16) . . . . ?
C6 C3 C8 C10 -54.7(18) . . . . ?
C7 C1 C5 C4 56.1(15) . . . . ?
C8 C3 C6 C17 55.4(17) . . . . ?
C8 C10 C13 C17 -55.2(19) . . . . ?
C9 C2 C4 C5 49.9(18) . . . . ?
C10 C13 C17 C6 55.8(18) . . . . ?
C14 C12 C11 C19 57(3) . . . . ?
C14 C15 C16 C19 -51(2) . . . . ?
C12 C14 C15 C16 52(2) . . . . ?
C15 C14 C12 C11 -55(2) . . . . ?
C16 C19 C11 C12 -55(3) . . . . ?
C11 C19 C16 C15 50(2) . . . . ?
C27 C28 C26 C42 58(3) . . . . ?
C27 C20 C29 C42 -61(3) . . . . ?
C28 C27 C20 C29 56(3) . . . . ?
C28 C26 C42 C29 -57(3) . . . . ?
C20 C27 C28 C26 -57(3) . . . . ?
C20 C29 C42 C26 60(3) . . . . ?
C23 C40 C39 C37 47(6) . . . . ?
C33 C32 C31 C30 -64(3) . . . . ?
C36 C30 C31 C32 67(3) . . . . ?
C34 C33 C32 C31 62(4) . . . . ?
C34 C36 C30 C31 -68(3) . . . . ?
C30 C36 C34 C33 65(3) . . . . ?
C32 C33 C34 C36 -63(4) . . . . ?
C37 C38 C41 C23 -46(7) . . . . ?
C38 C37 C39 C40 -45(6) . . . . ?
C41 C23 C40 C39 -50(6) . . . . ?
C40 C23 C41 C38 49(6) . . . . ?
C39 C37 C38 C41 43(7) . . . . ?
C43 O02D C02T C02W 4.5(17) . . . . ?
C43 O02D C02T C025 179.2(11) . . . . ?
Zn N00G C01A C017 -175.7(8) . . . . ?
Zn N00G C01F C01D 174.0(9) . . . . ?
Zn N00K C01G C01H 172.8(8) . . . . ?
Zn N00K C01M C01L -169.7(10) . . . . ?
